data_4310942
loop_
_publ_author_name
'Emilio Pardo'
'Kevin Bernot'
'Miguel Julve'
'Francesc Lloret'
'Joan Cano'
'Rafael Ruiz-Garc\'ia'
'Fernando S. Delgado'
'Catalina Ruiz-P\'erez'
'Xavier Ottenwaelder'
'Yves Journaux'

_publ_section_title
;
 Spin Control in Ladderlike Hexanuclear Copper(II) Complexes with
 Metallacyclophane Cores
;
_journal_name_full 'Inorganic Chemistry'
_journal_page_first 2768
_journal_page_last 2770
_journal_paper_doi 10.1021/ic049875v
_journal_volume 43
_journal_year 2004
_chemical_formula_sum 'C56 H100 Cl4 Cu6 N16 O28'
_chemical_formula_weight 1968.56
_chemical_name_systematic
;
 ?
;
_space_group_IT_number 2
_symmetry_cell_setting triclinic
_symmetry_Int_Tables_number 2
_symmetry_space_group_name_Hall '-P 1'
_symmetry_space_group_name_H-M 'P -1'
_atom_sites_solution_hydrogens geom
_atom_sites_solution_primary direct
_atom_sites_solution_secondary difmap
_audit_conform_dict_location ftp://ftp.iucr.org/cifdics/cif_core.dic
_audit_conform_dict_name cif_core.dic
_audit_conform_dict_version 2.1
_audit_creation_date 2004-01-18T23:11:09-00:00
_audit_creation_method 'WinGX routine CIF_UPDATE'
_cell_angle_alpha 93.678(10)
_cell_angle_beta 93.388(11)
_cell_angle_gamma 85.662(13)
_cell_formula_units_Z 4
_cell_length_a 21.470(4)
_cell_length_b 21.508(5)
_cell_length_c 20.3051(17)
_cell_measurement_temperature 293(2)
_cell_volume 9316(3)
_computing_cell_refinement 'Dirax/lsq (Duisenberg & Schreurs, 1989-2000)'
_computing_data_collection 'Collect (Nonius BV, 1997-2000)'
_computing_data_reduction 'EvalCCD (Duisenberg & Schreurs 1990-2000)'
_computing_publication_material 'WinGX publication routines (Farrugia, 1999)'
_computing_structure_refinement 'SHELXL-97 (Sheldrick, 1997)'
_computing_structure_solution 'SHELXS-97 (Sheldrick, 1997)'
_diffrn_ambient_temperature 293(2)
_diffrn_detector 'CCD plate'
_diffrn_detector_area_resol_mean 9
_diffrn_measured_fraction_theta_full 0.844
_diffrn_measured_fraction_theta_max 0.844
_diffrn_measurement_device '95mm CCD camera on \k-goniostat'
_diffrn_measurement_device_type KappaCCD
_diffrn_measurement_method 'CCD rotation images, thick slices'
_diffrn_radiation_monochromator graphite
_diffrn_radiation_source 'fine-focus sealed tube'
_diffrn_radiation_type MoK\a
_diffrn_radiation_wavelength 0.71069
_diffrn_reflns_av_R_equivalents 0.0835
_diffrn_reflns_av_unetI/netI 0.1204
_diffrn_reflns_limit_h_max 25
_diffrn_reflns_limit_h_min -25
_diffrn_reflns_limit_k_max 24
_diffrn_reflns_limit_k_min -25
_diffrn_reflns_limit_l_max 23
_diffrn_reflns_limit_l_min -24
_diffrn_reflns_number 67543
_diffrn_reflns_theta_full 25
_diffrn_reflns_theta_max 25
_diffrn_reflns_theta_min 6.4
_exptl_absorpt_coefficient_mu 1.534
_exptl_absorpt_correction_type none
_exptl_crystal_density_diffrn 1.403
_exptl_crystal_density_method 'not measured'
_exptl_crystal_F_000 4056
_refine_diff_density_max 1.241
_refine_diff_density_min -1.05
_refine_diff_density_rms 0.17
_refine_ls_extinction_method none
_refine_ls_goodness_of_fit_ref 1.031
_refine_ls_hydrogen_treatment mixed
_refine_ls_matrix_type fullcycle
_refine_ls_number_parameters 1981
_refine_ls_number_reflns 27696
_refine_ls_number_restraints 0
_refine_ls_restrained_S_all 1.031
_refine_ls_R_factor_all 0.2658
_refine_ls_R_factor_gt 0.183
_refine_ls_shift/su_max 1.264
_refine_ls_shift/su_mean 0.198
_refine_ls_structure_factor_coef Fsqd
_refine_ls_weighting_details 'calc w=1/[\s^2^(Fo^2^)+(0.0001P)^2^+498.7424P] where P=(Fo^2^+2Fc^2^)/3'
_refine_ls_weighting_scheme calc
_refine_ls_wR_factor_gt 0.3987
_refine_ls_wR_factor_ref 0.4377
_reflns_number_gt 14630
_reflns_number_total 27696
_reflns_threshold_expression >2sigma(I)
_cod_data_source_file ic049875vsi20040130_035803.cif
_cod_data_source_block compound4
_cod_database_code 4310942

loop_
_symmetry_equiv_pos_as_xyz
'x, y, z'
'-x, -y, -z'

loop_
_atom_site_label
_atom_site_type_symbol
_atom_site_fract_x
_atom_site_fract_y
_atom_site_fract_z
_atom_site_U_iso_or_equiv
_atom_site_adp_type
_atom_site_occupancy
_atom_site_symmetry_multiplicity
_atom_site_calc_flag
_atom_site_refinement_flags
_atom_site_disorder_assembly
_atom_site_disorder_group
Cl1 Cl 0.8287(4) 0.0332(4) 0.3943(4) 0.090(2) Uani 1 1 d . . .
Cl2 Cl 0.0019(5) 0.2390(7) 0.1057(6) 0.142(4) Uani 1 1 d . . .
Cl3 Cl 0.9906(6) 0.2478(5) 0.6018(6) 0.118(3) Uani 1 1 d . . .
Cl4 Cl 0.2282(5) 0.9200(4) 0.0897(6) 0.129(4) Uani 1 1 d . . .
Cl5 Cl 0.6778(5) 0.4905(4) 0.5869(6) 0.118(3) Uani 1 1 d . . .
Cl6 Cl 0.4925(8) 0.7546(6) 0.5872(7) 0.153(5) Uani 1 1 d . . .
Cl7 Cl 0.4995(4) 0.7444(6) 0.0865(5) 0.117(3) Uani 1 1 d . . .
Cl8 Cl 0.7276(6) 0.4300(4) 0.1091(5) 0.131(4) Uani 1 1 d . . .
O1A O 0.8136(13) 0.0627(11) 0.3338(13) 0.144(9) Uani 1 1 d . . .
O1B O 0.8799(13) 0.0666(13) 0.431(2) 0.187(15) Uani 1 1 d . . .
O1C O 0.8514(12) -0.0285(9) 0.3858(12) 0.133(9) Uani 1 1 d . . .
O1D O 0.7779(11) 0.0399(14) 0.4314(11) 0.137(9) Uani 1 1 d . . .
O2A O 0.0117(14) 0.2933(14) 0.1490(16) 0.150(9) Uani 1 1 d . . .
O2B O 0.038(2) 0.178(2) 0.121(4) 0.35(4) Uani 1 1 d . . .
O2C O -0.057(2) 0.224(3) 0.085(3) 0.31(3) Uani 1 1 d . . .
O2D O 0.0279(15) 0.256(3) 0.047(2) 0.28(3) Uani 1 1 d . . .
O3A O 1.0386(13) 0.2460(18) 0.634(2) 0.189(15) Uani 1 1 d . . .
O3B O 0.9722(13) 0.1910(15) 0.5880(19) 0.175(12) Uani 1 1 d . . .
O3C O 0.9453(13) 0.2907(13) 0.6297(15) 0.158(11) Uani 1 1 d . . .
O3D O 1.002(2) 0.2702(17) 0.5361(19) 0.24(2) Uani 1 1 d . . .
O4A O 0.2825(14) 0.8940(13) 0.1062(13) 0.136(9) Uani 1 1 d . . .
O4B O 0.1883(13) 0.8721(17) 0.0579(15) 0.184(14) Uani 1 1 d . . .
O4C O 0.236(3) 0.9587(19) 0.036(3) 0.29(3) Uani 1 1 d . . .
O4D O 0.218(2) 0.9650(18) 0.130(2) 0.26(2) Uani 1 1 d . . .
O5A O 0.6342(13) 0.4484(14) 0.5652(12) 0.150(11) Uani 1 1 d . . .
O5B O 0.6502(14) 0.5459(13) 0.6168(18) 0.175(12) Uani 1 1 d . . .
O5C O 0.7104(17) 0.507(2) 0.5268(18) 0.222(17) Uani 1 1 d . . .
O5D O 0.7227(13) 0.4651(10) 0.6252(13) 0.144(10) Uani 1 1 d . . .
O6A O 0.5229(19) 0.7700(14) 0.5364(15) 0.183(14) Uani 1 1 d . . .
O6B O 0.5442(17) 0.7627(18) 0.644(2) 0.209(17) Uani 1 1 d . . .
O6C O 0.449(2) 0.6957(13) 0.577(2) 0.27(2) Uani 1 1 d . . .
O6D O 0.4377(15) 0.7977(18) 0.592(2) 0.220(19) Uani 1 1 d . . .
O7A O 0.5463(12) 0.6969(13) 0.1113(17) 0.179(13) Uani 1 1 d . . .
O7B O 0.5142(13) 0.767(2) 0.0306(15) 0.181(14) Uani 1 1 d . . .
O7C O 0.490(2) 0.7908(13) 0.119(2) 0.25(2) Uani 1 1 d . . .
O7D O 0.4407(10) 0.7141(16) 0.0888(16) 0.170(12) Uani 1 1 d . . .
O8A O 0.7866(11) 0.4064(15) 0.1242(14) 0.162(12) Uani 1 1 d . . .
O8B O 0.6970(12) 0.3793(11) 0.0782(12) 0.133(8) Uani 1 1 d . . .
O8C O 0.6904(15) 0.4420(16) 0.1727(15) 0.176(12) Uani 1 1 d . . .
O8D O 0.7161(15) 0.4846(12) 0.092(2) 0.229(18) Uani 1 1 d . . .
Cu1 Cu 0.67244(13) 0.10616(12) 0.41635(11) 0.0533(7) Uani 1 1 d . . .
Cu2 Cu 0.82921(13) 0.40443(12) 0.59832(11) 0.0515(7) Uani 1 1 d . . .
Cu3 Cu 0.67905(13) 0.20091(15) 0.18012(12) 0.0608(8) Uani 1 1 d . . .
Cu4 Cu 0.59146(13) 0.02939(12) 0.63979(12) 0.0548(7) Uani 1 1 d . . .
Cu5 Cu 0.82986(13) 0.30994(14) 0.83394(12) 0.0592(7) Uani 1 1 d . . .
Cu6 Cu 0.89674(14) 0.48608(12) 0.37109(12) 0.0572(7) Uani 1 1 d . . .
Cu7 Cu 0.54604(14) 0.57676(14) 0.32402(14) 0.0654(8) Uani 1 1 d . . .
Cu8 Cu 0.64609(14) 0.58454(13) 0.09105(13) 0.0598(7) Uani 1 1 d . . .
Cu9 Cu 0.27380(14) 0.34094(13) 0.13444(13) 0.0626(8) Uani 1 1 d . . .
Cu10 Cu 0.23057(15) 0.14562(15) 0.86528(14) 0.0711(9) Uani 1 1 d . . .
Cu11 Cu 0.15176(12) 0.07270(12) 1.09127(13) 0.0551(7) Uani 1 1 d . . .
Cu12 Cu 0.06216(13) 0.07398(14) 1.32963(13) 0.0613(7) Uani 1 1 d . . .
O1 O 0.7010(7) 0.2177(7) 0.2730(6) 0.058(4) Uani 1 1 d . . .
O2 O 0.6514(7) 0.1136(7) 0.2216(6) 0.066(4) Uani 1 1 d . . .
O3 O 0.6498(9) 0.0778(8) 0.3257(7) 0.084(6) Uani 1 1 d . . .
O4 O 0.6380(7) 0.0950(7) 0.6060(6) 0.058(4) Uani 1 1 d . . .
O5 O 0.5920(7) -0.0024(7) 0.5334(7) 0.066(4) Uani 1 1 d . . .
O6 O 0.6300(8) 0.0335(6) 0.4420(6) 0.061(4) Uani 1 1 d . . .
O7 O 0.8439(7) 0.4266(7) 0.4031(7) 0.060(4) Uani 1 1 d . . .
O8 O 0.9048(8) 0.5140(7) 0.4802(7) 0.064(4) Uani 1 1 d . . .
O9 O 0.8696(8) 0.4784(7) 0.5716(6) 0.066(5) Uani 1 1 d . . .
O10 O 0.8036(8) 0.2907(7) 0.7429(6) 0.062(4) Uani 1 1 d . . .
O11 O 0.8578(8) 0.3959(7) 0.7909(6) 0.070(5) Uani 1 1 d . . .
O12 O 0.8553(6) 0.4293(7) 0.6894(6) 0.052(4) Uani 1 1 d . . .
O13 O 0.6679(7) 0.6113(7) 0.1811(7) 0.061(4) Uani 1 1 d . . .
O14 O 0.6302(8) 0.6105(8) 0.2843(8) 0.078(5) Uani 1 1 d . . .
O15 O 0.5342(7) 0.5484(7) 0.2330(7) 0.065(4) Uani 1 1 d . . .
O16 O 0.3375(8) 0.3917(7) 0.1009(7) 0.067(5) Uani 1 1 d . . .
O17 O 0.7505(8) 0.6654(8) -0.0299(9) 0.082(5) Uani 1 1 d . . .
O18 O 0.7185(7) 0.6281(7) 0.0639(7) 0.062(4) Uani 1 1 d . . .
O19 O 0.2248(7) 0.1118(7) 1.0640(7) 0.063(4) Uani 1 1 d . . .
O20 O 0.2627(6) 0.1499(7) 0.9729(6) 0.054(4) Uani 1 1 d . . .
O21 O 0.1695(10) 0.0947(10) 0.8977(8) 0.112(8) Uani 1 1 d . . .
O22 O 0.1827(6) 0.0964(6) 1.1849(6) 0.051(3) Uani 1 1 d . . .
O23 O 0.1486(6) 0.0972(7) 1.2847(6) 0.054(4) Uani 1 1 d . . .
O24 O 0.0380(7) 0.0531(8) 1.2365(7) 0.068(4) Uani 1 1 d . . .
N1 N 0.7026(7) 0.1783(8) 0.3752(8) 0.052(4) Uani 1 1 d . . .
N2 N 0.6772(9) 0.1289(8) 0.5120(7) 0.056(5) Uani 1 1 d . . .
N3 N 0.7972(7) 0.3322(7) 0.6375(7) 0.039(4) Uani 1 1 d . . .
N4 N 0.8188(7) 0.3842(7) 0.5015(7) 0.040(4) Uani 1 1 d . . .
N5 N 0.5771(7) 0.5490(9) 0.1321(9) 0.071(6) Uani 1 1 d . . .
N6 N 0.3711(7) 0.4250(9) 0.0040(8) 0.061(5) Uani 1 1 d . . .
N7 N 0.1262(9) 0.0691(8) 0.9940(8) 0.053(5) Uani 1 1 d . . .
N8 N 0.0762(7) 0.0469(7) 1.1311(7) 0.043(4) Uani 1 1 d . . .
N11 N 0.6561(7) 0.1972(7) 0.0801(9) 0.086(7) Uani 1 1 d . . .
N12 N 0.6058(7) 0.2579(6) 0.1898(9) 0.138(6) Uani 1 1 d . . .
N13 N 0.7727(8) 0.1889(8) 0.1599(8) 0.083(6) Uani 1 1 d . . .
N21 N 0.5407(8) -0.0342(8) 0.6823(9) 0.093(8) Uani 1 1 d . . .
N22 N 0.6695(8) -0.0196(7) 0.6774(9) 0.076(6) Uani 1 1 d . . .
N23 N 0.5098(8) 0.0931(9) 0.6429(9) 0.067(6) Uani 1 1 d . . .
N31 N 0.8234(7) 0.5438(7) 0.3399(9) 0.103(8) Uani 1 1 d . . .
N32 N 0.9502(9) 0.5407(9) 0.3298(9) 0.071(5) Uani 1 1 d . . .
N33 N 0.9642(9) 0.4177(8) 0.3578(9) 0.073(6) Uani 1 1 d . . .
N41 N 0.7382(8) 0.3195(7) 0.8574(9) 0.067(5) Uani 1 1 d . . .
N42 N 0.8495(7) 0.3292(7) 0.9304(9) 0.115(9) Uani 1 1 d . . .
N43 N 0.9040(7) 0.2541(8) 0.8372(9) 0.113(6) Uani 1 1 d . . .
N51 N 0.7851(6) 0.5811(7) -0.1692(9) 0.132(7) Uani 1 1 d . . .
N52 N 0.2157(7) 0.2881(9) 0.1761(9) 0.066(5) Uani 1 1 d . . .
N53 N 0.3382(8) 0.2675(8) 0.1461(9) 0.070(6) Uani 1 1 d . . .
N61 N 0.4820(8) 0.6518(8) 0.3167(9) 0.088(7) Uani 1 1 d . . .
N62 N 0.5522(9) 0.6000(8) 0.4197(9) 0.082(6) Uani 1 1 d . . .
N63 N 0.5650(7) 0.4879(8) 0.3533(9) 0.084(7) Uani 1 1 d . . .
N71 N 0.0132(9) 0.1593(7) 1.3297(9) 0.081(6) Uani 1 1 d . . .
N72 N 0.0665(7) -0.0200(7) 1.3472(8) 0.090(7) Uani 1 1 d . . .
N73 N 0.0806(7) 0.0921(7) 1.4298(9) 0.083(7) Uani 1 1 d . . .
N81 N 0.2900(7) 0.1971(7) 0.8224(8) 0.095(8) Uani 1 1 d . . .
N82 N 0.1726(7) 0.2138(8) 0.8551(9) 0.131(11) Uani 1 1 d . . .
N83 N 0.2796(8) 0.0698(7) 0.8322(9) 0.107(9) Uani 1 1 d . . .
C1 C 0.6914(9) 0.1773(9) 0.3128(8) 0.046(5) Uani 1 1 d . . .
C2 C 0.6634(7) 0.1153(8) 0.2805(9) 0.072(8) Uani 1 1 d . . .
C3 C 0.6171(7) 0.0357(9) 0.5043(8) 0.058(6) Uani 1 1 d . . .
C4 C 0.6484(7) 0.0908(9) 0.5465(9) 0.047(5) Uani 1 1 d . . .
C5 C 0.8471(8) 0.4248(9) 0.4695(8) 0.051(5) Uani 1 1 d . . .
C6 C 0.8726(9) 0.4765(9) 0.5097(9) 0.048(5) Uani 1 1 d . . .
C7 C 0.8142(8) 0.3342(8) 0.7043(8) 0.037(4) Uani 1 1 d . . .
C8 C 0.8471(8) 0.3900(8) 0.7286(9) 0.057(6) Uani 1 1 d . . .
C9 C 0.6287(7) 0.5959(8) 0.2182(9) 0.071(7) Uani 1 1 d . . .
C10 C 0.5739(8) 0.5656(9) 0.1937(8) 0.056(6) Uani 1 1 d . . .
C11 C 0.3320(8) 0.3960(9) 0.0401(9) 0.077(8) Uani 1 1 d . . .
C12 C 0.7192(8) 0.6304(8) 0.0065(8) 0.077(8) Uani 1 1 d . . .
C13 C 0.7082(7) 0.1787(8) 0.5481(7) 0.027(4) Uani 1 1 d . . .
C14 C 0.7659(8) 0.1692(8) 0.5735(9) 0.073(7) Uani 1 1 d . . .
H14 H 0.7873 0.1301 0.5693 0.088 Uiso 1 1 calc R . .
C15 C 0.7949(7) 0.2214(8) 0.6080(8) 0.081(8) Uani 1 1 d . . .
H15 H 0.8346 0.2149 0.6285 0.098 Uiso 1 1 calc R . .
C16 C 0.7657(9) 0.2789(9) 0.6111(8) 0.043(5) Uani 1 1 d . . .
C17 C 0.7066(7) 0.2853(9) 0.5882(9) 0.047(5) Uani 1 1 d . . .
H17 H 0.6838 0.3232 0.5966 0.056 Uiso 1 1 calc R . .
C18 C 0.6770(7) 0.2369(7) 0.5515(8) 0.072(7) Uani 1 1 d . . .
H18 H 0.6377 0.2441 0.5304 0.086 Uiso 1 1 calc R . .
C19 C 0.0811(8) 0.0571(8) 1.1942(9) 0.050(5) Uani 1 1 d . . .
C20 C 0.1420(8) 0.0879(9) 1.2273(9) 0.041(4) Uani 1 1 d . . .
C21 C 0.7325(9) 0.2325(8) 0.4045(8) 0.040(5) Uani 1 1 d . . .
C22 C 0.7937(8) 0.2263(8) 0.4331(9) 0.071(7) Uani 1 1 d . . .
H22 H 0.8155 0.1873 0.4335 0.085 Uiso 1 1 calc R . .
C23 C 0.8216(9) 0.2792(8) 0.4612(8) 0.075(8) Uani 1 1 d . . .
H23 H 0.8636 0.2748 0.4755 0.09 Uiso 1 1 calc R . .
C24 C 0.7934(8) 0.3323(9) 0.4681(8) 0.053(6) Uani 1 1 d . . .
C25 C 0.7308(7) 0.3368(8) 0.4403(8) 0.085(9) Uani 1 1 d . . .
H25 H 0.7083 0.3754 0.4445 0.102 Uiso 1 1 calc R . .
C26 C 0.7005(17) 0.2878(8) 0.4073(9) 0.075(8) Uani 1 1 d . . .
H26 H 0.6601 0.2935 0.3884 0.091 Uiso 1 1 calc R . .
C31 C 0.6105(6) 0.2570(7) 0.0803(7) 0.137(5) Uani 1 1 d . . .
H31A H 0.6324 0.2935 0.0927 0.164 Uiso 1 1 calc R . .
H31B H 0.59 0.2612 0.0366 0.164 Uiso 1 1 calc R . .
C32 C 0.7177(7) 0.2032(8) 0.0510(9) 0.070(7) Uani 1 1 d . . .
H32A H 0.7236 0.2472 0.0484 0.084 Uiso 1 1 calc R . .
H32B H 0.7162 0.1845 0.0063 0.084 Uiso 1 1 calc R . .
C33 C 0.8054(8) 0.2430(9) 0.1827(7) 0.106(6) Uani 1 1 d . . .
H33A H 0.8025 0.25 0.2296 0.159 Uiso 1 1 calc R . .
H33B H 0.7869 0.2789 0.1612 0.159 Uiso 1 1 calc R . .
H33C H 0.8486 0.2362 0.1725 0.159 Uiso 1 1 calc R . .
C34 C 0.8089(7) 0.1431(8) 0.1951(8) 0.092(9) Uani 1 1 d . . .
H34A H 0.793 0.103 0.1842 0.138 Uiso 1 1 calc R . .
H34B H 0.8066 0.1531 0.2417 0.138 Uiso 1 1 calc R . .
H34C H 0.8516 0.1421 0.1834 0.138 Uiso 1 1 calc R . .
C35 C 0.7737(6) 0.1734(8) 0.0889(8) 0.094(9) Uani 1 1 d . . .
H35A H 0.7745 0.1284 0.0809 0.113 Uiso 1 1 calc R . .
H35B H 0.8116 0.1873 0.0727 0.113 Uiso 1 1 calc R . .
C36 C 0.5625(9) 0.2500(8) 0.1280(8) 0.137(6) Uani 1 1 d . . .
H36A H 0.5458 0.2088 0.1239 0.165 Uiso 1 1 calc R . .
H36B H 0.5286 0.2821 0.1263 0.165 Uiso 1 1 calc R . .
C37 C 0.6227(7) 0.1427(7) 0.0588(6) 0.123(6) Uani 1 1 d . . .
H37A H 0.6514 0.1062 0.0584 0.185 Uiso 1 1 calc R . .
H37B H 0.6041 0.1476 0.0151 0.185 Uiso 1 1 calc R . .
H37C H 0.5906 0.1381 0.0887 0.185 Uiso 1 1 calc R . .
C38 C 0.5599(7) 0.2380(8) 0.2388(7) 0.179(6) Uani 1 1 d . . .
H38A H 0.5541 0.1938 0.2306 0.249 Uiso 1 1 calc R . .
H38B H 0.5204 0.2611 0.2329 0.249 Uiso 1 1 calc R . .
H38C H 0.5766 0.245 0.2832 0.249 Uiso 1 1 calc R . .
C39 C 0.6170(7) 0.3240(7) 0.2010(8) 0.200(4) Uani 1 1 d . . .
H39A H 0.6456 0.3349 0.1705 0.295 Uiso 1 1 calc R . .
H39B H 0.6342 0.331 0.2457 0.295 Uiso 1 1 calc R . .
H39C H 0.578 0.3484 0.1958 0.295 Uiso 1 1 calc R . .
C41 C 0.7165(8) -0.0415(7) 0.6311(6) 0.105(7) Uani 1 1 d . . .
H41A H 0.7319 -0.0064 0.6119 0.157 Uiso 1 1 calc R . .
H41B H 0.6982 -0.0683 0.5968 0.157 Uiso 1 1 calc R . .
H41C H 0.7504 -0.0643 0.6538 0.157 Uiso 1 1 calc R . .
C42 C 0.5187(7) -0.0789(8) 0.6268(8) 0.076(7) Uani 1 1 d . . .
H42A H 0.492 -0.0563 0.5955 0.113 Uiso 1 1 calc R . .
H42B H 0.4958 -0.1101 0.6445 0.113 Uiso 1 1 calc R . .
H42C H 0.5542 -0.0987 0.6052 0.113 Uiso 1 1 calc R . .
C43 C 0.4829(7) 0.0056(8) 0.7075(7) 0.105(6) Uani 1 1 d . . .
H43A H 0.4503 -0.0217 0.7146 0.126 Uiso 1 1 calc R . .
H43B H 0.4942 0.0268 0.7496 0.126 Uiso 1 1 calc R . .
C44 C 0.4958(7) 0.1206(9) 0.5862(7) 0.125(4) Uani 1 1 d . . .
H44A H 0.5289 0.1461 0.5775 0.188 Uiso 1 1 calc R . .
H44B H 0.4575 0.1463 0.5897 0.188 Uiso 1 1 calc R . .
H44C H 0.4911 0.0893 0.5508 0.188 Uiso 1 1 calc R . .
C45 C 0.5260(6) 0.1358(7) 0.7003(7) 0.095(9) Uani 1 1 d . . .
H45A H 0.5341 0.1124 0.7389 0.142 Uiso 1 1 calc R . .
H45B H 0.4918 0.1665 0.7072 0.142 Uiso 1 1 calc R . .
H45C H 0.5627 0.1563 0.6918 0.142 Uiso 1 1 calc R . .
C46 C 0.4592(6) 0.0509(6) 0.6619(7) 0.092(9) Uani 1 1 d . . .
H46A H 0.4254 0.0769 0.6815 0.111 Uiso 1 1 calc R . .
H46B H 0.4422 0.0295 0.6222 0.111 Uiso 1 1 calc R . .
C47 C 0.5810(8) -0.0617(8) 0.7328(7) 0.121(6) Uani 1 1 d . . .
H47A H 0.5651 -0.1002 0.745 0.146 Uiso 1 1 calc R . .
H47B H 0.5836 -0.0334 0.7718 0.146 Uiso 1 1 calc R . .
C48 C 0.6911(7) 0.0208(6) 0.7357(6) 0.121(6) Uani 1 1 d . . .
H48A H 0.6569 0.0317 0.7635 0.181 Uiso 1 1 calc R . .
H48B H 0.7061 0.0581 0.7207 0.181 Uiso 1 1 calc R . .
H48C H 0.7243 -0.0015 0.7602 0.181 Uiso 1 1 calc R . .
C49 C 0.6500(8) -0.0759(6) 0.7026(9) 0.137(5) Uani 1 1 d . . .
H49A H 0.6797 -0.0905 0.7369 0.165 Uiso 1 1 calc R . .
H49B H 0.6478 -0.1084 0.6673 0.165 Uiso 1 1 calc R . .
C52 C 1.0168(7) 0.4472(7) 0.3314(6) 0.098(6) Uani 1 1 d . . .
H52A H 1.0408 0.4162 0.3046 0.118 Uiso 1 1 calc R . .
H52B H 1.0442 0.4618 0.3679 0.118 Uiso 1 1 calc R . .
C53 C 0.9934(7) 0.5048(5) 0.2876(5) 0.096(7) Uani 1 1 d . . .
H53A H 1.0279 0.5289 0.2783 0.115 Uiso 1 1 calc R . .
H53B H 0.9725 0.4906 0.2462 0.115 Uiso 1 1 calc R . .
C54 C 0.985(6) 0.5801(6) 0.3830(9) 0.143(6) Uani 1 1 d . . .
H54A H 0.9551 0.6029 0.4106 0.214 Uiso 1 1 calc R . .
H54B H 1.0086 0.6088 0.3626 0.214 Uiso 1 1 calc R . .
H54C H 1.0124 0.5533 0.4094 0.214 Uiso 1 1 calc R . .
C55 C 0.9076(6) 0.5854(7) 0.2884(6) 0.105(7) Uani 1 1 d . . .
H55A H 0.9296 0.6222 0.282 0.125 Uiso 1 1 calc R . .
H55B H 0.8985 0.5651 0.2452 0.125 Uiso 1 1 calc R . .
C56 C 0.7795(6) 0.5621(7) 0.3986(6) 0.118(5) Uani 1 1 d . . .
H56A H 0.8024 0.5841 0.4337 0.178 Uiso 1 1 calc R . .
H56B H 0.7652 0.525 0.4146 0.178 Uiso 1 1 calc R . .
H56C H 0.7443 0.5885 0.3833 0.178 Uiso 1 1 calc R . .
C57 C 0.8510(6) 0.6042(5) 0.3177(9) 0.109(6) Uani 1 1 d . . .
H57A H 0.822 0.6249 0.2863 0.131 Uiso 1 1 calc R . .
H57B H 0.8583 0.633 0.3556 0.131 Uiso 1 1 calc R . .
C58 C 0.7924(7) 0.5077(9) 0.2810(5) 0.118(6) Uani 1 1 d . . .
H58A H 0.7768 0.4706 0.2956 0.178 Uiso 1 1 calc R . .
H58B H 0.8225 0.4966 0.2484 0.178 Uiso 1 1 calc R . .
H58C H 0.7583 0.5335 0.2621 0.178 Uiso 1 1 calc R . .
C59 C 0.9369(6) 0.3773(5) 0.2961(6) 0.118(6) Uani 1 1 d . . .
H59A H 0.902 0.3563 0.3089 0.177 Uiso 1 1 calc R . .
H59B H 0.9688 0.3469 0.2809 0.177 Uiso 1 1 calc R . .
H59C H 0.9235 0.4041 0.2612 0.177 Uiso 1 1 calc R . .
C60 C 0.9950(6) 0.3811(9) 0.4140(8) 0.190(6) Uani 1 1 d . . .
H60A H 0.9644 0.3603 0.4351 0.292 Uiso 1 1 calc R . .
H60B H 1.0151 0.4093 0.4464 0.292 Uiso 1 1 calc R . .
H60C H 1.0264 0.3507 0.3974 0.292 Uiso 1 1 calc R . .
C62 C 0.7116(9) 0.2567(8) 0.8466(8) 0.063(6) Uani 1 1 d . . .
H62A H 0.7373 0.2266 0.8707 0.094 Uiso 1 1 calc R . .
H62B H 0.7105 0.2442 0.8003 0.094 Uiso 1 1 calc R . .
H62C H 0.6699 0.2594 0.8618 0.094 Uiso 1 1 calc R . .
C63 C 0.7411(5) 0.3383(7) 0.9367(9) 0.096(6) Uani 1 1 d . . .
H63A H 0.7356 0.3835 0.9433 0.116 Uiso 1 1 calc R . .
H63B H 0.7065 0.321 0.9561 0.116 Uiso 1 1 calc R . .
C64 C 0.7958(7) 0.3180(8) 0.9691(7) 0.112(5) Uani 1 1 d . . .
H64A H 0.7955 0.2736 0.9754 0.135 Uiso 1 1 calc R . .
H64B H 0.7996 0.3397 1.0123 0.135 Uiso 1 1 calc R . .
C65 C 0.8999(7) 0.2040(7) 0.8120(9) 0.176(6) Uani 1 1 d . . .
H65A H 0.8785 0.2072 0.7689 0.264 Uiso 1 1 calc R . .
H65B H 0.8767 0.1797 0.8384 0.264 Uiso 1 1 calc R . .
H65C H 0.9409 0.1839 0.8065 0.264 Uiso 1 1 calc R . .
C67 C 0.9009(5) 0.2750(7) 0.9472(9) 0.210(5) Uani 1 1 d . . .
H67A H 0.9274 0.291 0.984 0.255 Uiso 1 1 calc R . .
H67B H 0.8795 0.2414 0.9631 0.255 Uiso 1 1 calc R . .
C68 C 0.8650(7) 0.3940(9) 0.9474(8) 0.154(6) Uani 1 1 d . . .
H68A H 0.8992 0.4034 0.9229 0.23 Uiso 1 1 calc R . .
H68B H 0.8756 0.399 0.9939 0.23 Uiso 1 1 calc R . .
H68C H 0.8289 0.4218 0.9366 0.23 Uiso 1 1 calc R . .
C69 C 0.7059(7) 0.3749(7) 0.8251(8) 0.107(5) Uani 1 1 d . . .
H69A H 0.729 0.411 0.8361 0.16 Uiso 1 1 calc R . .
H69B H 0.6644 0.3824 0.8404 0.16 Uiso 1 1 calc R . .
H69C H 0.7036 0.3667 0.778 0.16 Uiso 1 1 calc R . .
C70 C 0.1714(8) 0.2622(8) 0.1220(9) 0.087(8) Uani 1 1 d . . .
H70A H 0.1456 0.2959 0.1035 0.131 Uiso 1 1 calc R . .
H70B H 0.1454 0.2339 0.1402 0.131 Uiso 1 1 calc R . .
H70C H 0.1951 0.2403 0.0879 0.131 Uiso 1 1 calc R . .
C71 C 0.7933(7) 0.5371(7) -0.1216(8) 0.114(6) Uani 1 1 d . . .
H71A H 0.7534 0.5237 -0.1119 0.172 Uiso 1 1 calc R . .
H71B H 0.813 0.5554 -0.0821 0.172 Uiso 1 1 calc R . .
H71C H 0.8193 0.5018 -0.138 0.172 Uiso 1 1 calc R . .
C72 C 0.8385(7) 0.6080(6) -0.1910(7) 0.133(5) Uani 1 1 d . . .
H72A H 0.869 0.6112 -0.1538 0.16 Uiso 1 1 calc R . .
H72B H 0.8571 0.5796 -0.2244 0.16 Uiso 1 1 calc R . .
C73 C 0.1719(8) 0.3348(6) 0.2158(8) 0.093(9) Uani 1 1 d . . .
H73A H 0.132 0.3169 0.2179 0.112 Uiso 1 1 calc R . .
H73B H 0.1897 0.34 0.2607 0.112 Uiso 1 1 calc R . .
C75 C 0.3791(7) 0.2530(7) 0.0910(7) 0.127(4) Uani 1 1 d . . .
H75A H 0.3541 0.2423 0.0515 0.19 Uiso 1 1 calc R . .
H75B H 0.4077 0.2175 0.101 0.19 Uiso 1 1 calc R . .
H75C H 0.4021 0.2879 0.0843 0.19 Uiso 1 1 calc R . .
C76 C 0.3877(7) 0.2810(8) 0.1980(7) 0.142(5) Uani 1 1 d . . .
H76A H 0.3691 0.292 0.239 0.214 Uiso 1 1 calc R . .
H76B H 0.41 0.3152 0.1854 0.214 Uiso 1 1 calc R . .
H76C H 0.4162 0.2448 0.202 0.214 Uiso 1 1 calc R . .
C77 C 0.7468(9) 0.5554(8) -0.2284(8) 0.133(5) Uani 1 1 d . . .
H77A H 0.7408 0.5861 -0.2609 0.2 Uiso 1 1 calc R . .
H77B H 0.7068 0.5454 -0.2147 0.2 Uiso 1 1 calc R . .
H77C H 0.7684 0.5183 -0.2471 0.2 Uiso 1 1 calc R . .
C78 C 0.3043(8) 0.2130(8) 0.1610(8) 0.132(4) Uani 1 1 d . . .
H78A H 0.332 0.183 0.1841 0.158 Uiso 1 1 calc R . .
H78B H 0.2864 0.1932 0.1214 0.158 Uiso 1 1 calc R . .
C79 C 0.2544(9) 0.2398(7) 0.2050(8) 0.128(4) Uani 1 1 d . . .
H79A H 0.2287 0.2067 0.2146 0.154 Uiso 1 1 calc R . .
H79B H 0.2735 0.256 0.2462 0.154 Uiso 1 1 calc R . .
C81 C 0.4940(7) 0.6928(8) 0.2585(7) 0.143(5) Uani 1 1 d . . .
H81A H 0.4899 0.6686 0.2173 0.215 Uiso 1 1 calc R . .
H81B H 0.5356 0.7067 0.2642 0.215 Uiso 1 1 calc R . .
H81C H 0.4643 0.7284 0.2582 0.215 Uiso 1 1 calc R . .
C82 C 0.4210(7) 0.6293(7) 0.2952(9) 0.109(7) Uani 1 1 d . . .
H82A H 0.4246 0.6042 0.2546 0.164 Uiso 1 1 calc R . .
H82B H 0.3913 0.6643 0.2884 0.164 Uiso 1 1 calc R . .
H82C H 0.4071 0.6046 0.3285 0.164 Uiso 1 1 calc R . .
C83 C 0.4930(8) 0.6903(7) 0.3776(7) 0.126(6) Uani 1 1 d . . .
H83A H 0.532 0.7103 0.3769 0.151 Uiso 1 1 calc R . .
H83B H 0.4592 0.7222 0.3837 0.151 Uiso 1 1 calc R . .
C84 C 0.4963(7) 0.6467(8) 0.4295(7) 0.111(6) Uani 1 1 d . . .
H84A H 0.4582 0.6251 0.4278 0.133 Uiso 1 1 calc R . .
H84B H 0.5008 0.6691 0.4724 0.133 Uiso 1 1 calc R . .
C86 C 0.5733(9) 0.4887(8) 0.4224(7) 0.123(5) Uani 1 1 d . . .
H86A H 0.6173 0.4918 0.4349 0.148 Uiso 1 1 calc R . .
H86B H 0.5614 0.4494 0.437 0.148 Uiso 1 1 calc R . .
C87 C 0.6254(6) 0.4513(6) 0.3268(5) 0.106(7) Uani 1 1 d . . .
H87A H 0.6608 0.4755 0.3374 0.158 Uiso 1 1 calc R . .
H87B H 0.6202 0.4439 0.2798 0.158 Uiso 1 1 calc R . .
H87C H 0.632 0.4121 0.3472 0.158 Uiso 1 1 calc R . .
C88 C 0.5165(7) 0.4561(8) 0.3403(7) 0.110(7) Uani 1 1 d . . .
H88A H 0.507 0.4533 0.2935 0.166 Uiso 1 1 calc R . .
H88B H 0.4814 0.4765 0.3622 0.166 Uiso 1 1 calc R . .
H88C H 0.5251 0.4149 0.3557 0.166 Uiso 1 1 calc R . .
C89 C 0.6073(7) 0.6357(8) 0.4425(8) 0.118(6) Uani 1 1 d . . .
H89A H 0.645 0.6092 0.4381 0.177 Uiso 1 1 calc R . .
H89B H 0.6037 0.65 0.4879 0.177 Uiso 1 1 calc R . .
H89C H 0.6086 0.671 0.416 0.177 Uiso 1 1 calc R . .
C90 C 0.5383(9) 0.5381(6) 0.4554(9) 0.084(9) Uani 1 1 d . . .
H90A H 0.5515 0.5416 0.5019 0.101 Uiso 1 1 calc R . .
H90B H 0.4941 0.5314 0.4513 0.101 Uiso 1 1 calc R . .
C111 C 0.5228(8) 0.5150(8) 0.1024(9) 0.059(6) Uani 1 1 d . . .
C112 C 0.5281(7) 0.4545(8) 0.0840(8) 0.116(5) Uani 1 1 d . . .
H112 H 0.5651 0.4309 0.0942 0.139 Uiso 1 1 calc R . .
C113 C 0.4790(8) 0.4261(8) 0.0498(8) 0.098(5) Uani 1 1 d . . .
H113 H 0.4869 0.3859 0.031 0.118 Uiso 1 1 calc R . .
C114 C 0.4225(8) 0.4523(9) 0.0422(8) 0.040(4) Uani 1 1 d . . .
C115 C 0.4169(8) 0.5189(8) 0.0572(8) 0.088(9) Uani 1 1 d . . .
H115 H 0.3793 0.5412 0.0464 0.106 Uiso 1 1 calc R . .
C116 C 0.4637(7) 0.5492(8) 0.0859(8) 0.104(5) Uani 1 1 d . . .
H116 H 0.4587 0.5921 0.0954 0.124 Uiso 1 1 calc R . .
C191 C 0.1662(7) 0.0934(9) 0.9609(7) 0.054(5) Uani 1 1 d . . .
C201 C 0.2210(9) 0.1234(11) 0.9992(7) 0.063(6) Uani 1 1 d . . .
C211 C 0.0767(8) 0.0375(9) 0.9607(8) 0.057(6) Uani 1 1 d . . .
C212 C 0.0875(8) -0.0172(8) 0.9265(8) 0.070(7) Uani 1 1 d . . .
H212 H 0.1277 -0.0363 0.9243 0.084 Uiso 1 1 calc R . .
C213 C 0.0177(6) 0.0709(9) 0.9536(8) 0.074(8) Uani 1 1 d . . .
H213 H 0.0134 0.1127 0.9683 0.089 Uiso 1 1 calc R . .
C221 C -0.0233(9) -0.0188(9) 0.8959(8) 0.048(5) Uani 1 1 d . . .
C222 C 0.0343(8) -0.0457(9) 0.8932(8) 0.056(6) Uani 1 1 d . . .
H222 H 0.0406 -0.0838 0.8694 0.067 Uiso 1 1 calc R . .
C224 C -0.0333(8) 0.0426(9) 0.9253(8) 0.060(6) Uani 1 1 d . . .
H224 H -0.0731 0.0629 0.9254 0.072 Uiso 1 1 calc R . .
C311 C 0.3312(6) 0.2291(6) 0.8787(7) 0.121(6) Uani 1 1 d . . .
H31C H 0.305 0.2472 0.9127 0.181 Uiso 1 1 calc R . .
H31D H 0.3528 0.2612 0.861 0.181 Uiso 1 1 calc R . .
H31E H 0.3611 0.1986 0.897 0.181 Uiso 1 1 calc R . .
C312 C 0.2516(8) 0.2467(6) 0.7847(7) 0.101(5) Uani 1 1 d . . .
H31F H 0.2782 0.278 0.772 0.121 Uiso 1 1 calc R . .
H31G H 0.2314 0.2281 0.7451 0.121 Uiso 1 1 calc R . .
C313 C 0.2030(6) 0.2764(6) 0.8308(7) 0.106(10) Uani 1 1 d . . .
H31H H 0.1718 0.3032 0.8076 0.128 Uiso 1 1 calc R . .
H31I H 0.2221 0.3002 0.8677 0.128 Uiso 1 1 calc R . .
C315 C 0.3100(7) 0.1610(8) 0.7620(8) 0.155(18) Uani 1 1 d . . .
H31J H 0.3423 0.1808 0.74 0.186 Uiso 1 1 calc R . .
H31K H 0.2759 0.1522 0.7303 0.186 Uiso 1 1 calc R . .
C316 C 0.3430(8) 0.0910(8) 0.8060(8) 0.210(6) Uani 1 1 d . . .
H31L H 0.3618 0.059 0.7758 0.254 Uiso 1 1 calc R . .
H31M H 0.3724 0.1016 0.8416 0.254 Uiso 1 1 calc R . .
C317 C 0.2400(8) 0.0400(7) 0.7747(7) 0.180(6) Uani 1 1 d . . .
H31N H 0.2014 0.0282 0.791 0.263 Uiso 1 1 calc R . .
H31O H 0.2624 0.0038 0.7558 0.263 Uiso 1 1 calc R . .
H31P H 0.2302 0.0698 0.7415 0.263 Uiso 1 1 calc R . .
C318 C 0.1406(7) 0.2504(6) 0.9140(8) 0.118(6) Uani 1 1 d . . .
H31Q H 0.172 0.2626 0.9469 0.177 Uiso 1 1 calc R . .
H31R H 0.1129 0.2242 0.9328 0.177 Uiso 1 1 calc R . .
H31S H 0.1172 0.2869 0.8986 0.177 Uiso 1 1 calc R . .
C319 C 0.1254(9) 0.1910(8) 0.7960(7) 0.152(7) Uani 1 1 d . . .
H31T H 0.1488 0.1689 0.7615 0.228 Uiso 1 1 calc R . .
H31U H 0.1016 0.2262 0.7783 0.228 Uiso 1 1 calc R . .
H31V H 0.0974 0.1632 0.812 0.228 Uiso 1 1 calc R . .
C320 C 0.3130(7) 0.0252(6) 0.8869(8) 0.152(7) Uani 1 1 d . . .
H32C H 0.3337 0.0503 0.9212 0.227 Uiso 1 1 calc R . .
H32D H 0.3435 -0.0037 0.8664 0.227 Uiso 1 1 calc R . .
H32E H 0.2823 0.0026 0.9055 0.227 Uiso 1 1 calc R . .
C411 C -0.0002(7) -0.0461(8) 1.3290(7) 0.127(5) Uani 1 1 d . . .
H41D H -0.0308 -0.0243 1.3557 0.19 Uiso 1 1 calc R . .
H41E H 0.0018 -0.0899 1.3358 0.19 Uiso 1 1 calc R . .
H41F H -0.0116 -0.0399 1.2829 0.19 Uiso 1 1 calc R . .
C412 C -0.0500(7) 0.1501(8) 1.3048(8) 0.126(5) Uani 1 1 d . . .
H41G H -0.0499 0.1355 1.2591 0.188 Uiso 1 1 calc R . .
H41H H -0.075 0.1889 1.3089 0.188 Uiso 1 1 calc R . .
H41I H -0.0673 0.1197 1.3298 0.188 Uiso 1 1 calc R . .
C413 C 0.0865(7) -0.0220(8) 1.4265(8) 0.135(5) Uani 1 1 d . . .
H41J H 0.0681 -0.0567 1.4445 0.162 Uiso 1 1 calc R . .
H41K H 0.1316 -0.0284 1.4328 0.162 Uiso 1 1 calc R . .
C414 C 0.1396(6) 0.1040(8) 1.4456(7) 0.126(4) Uani 1 1 d . . .
H41L H 0.1487 0.1415 1.4254 0.189 Uiso 1 1 calc R . .
H41M H 0.1671 0.0699 1.43 0.189 Uiso 1 1 calc R . .
H41N H 0.1456 0.1103 1.4927 0.189 Uiso 1 1 calc R . .
C415 C 0.0654(7) 0.0343(8) 1.4593(8) 0.089(9) Uani 1 1 d . . .
H41O H 0.083 0.0349 1.5044 0.107 Uiso 1 1 calc R . .
H41P H 0.0203 0.035 1.4612 0.107 Uiso 1 1 calc R . .
C416 C 0.1107(7) -0.0560(8) 1.3044(8) 0.095(9) Uani 1 1 d . . .
H41Q H 0.152 -0.0423 1.3142 0.142 Uiso 1 1 calc R . .
H41R H 0.0984 -0.0497 1.259 0.142 Uiso 1 1 calc R . .
H41S H 0.1107 -0.0996 1.3121 0.142 Uiso 1 1 calc R . .
C417 C 0.0320(8) 0.1460(7) 1.4470(9) 0.220(3) Uani 1 1 d . . .
H41T H 0.0005 0.129 1.4708 0.266 Uiso 1 1 calc R . .
H41U H 0.0534 0.1749 1.478 0.266 Uiso 1 1 calc R . .
C418 C 0.0430(6) 0.2015(9) 1.2850(8) 0.190(6) Uani 1 1 d . . .
H41V H 0.0855 0.207 1.3009 0.287 Uiso 1 1 calc R . .
H41W H 0.0199 0.2414 1.2847 0.287 Uiso 1 1 calc R . .
H41$ H 0.0431 0.1826 1.2407 0.287 Uiso 1 1 calc R . .
C419 C 0.0030(8) 0.1800(8) 1.4027(9) 0.240(6) Uani 1 1 d . . .
H41$ H 0.0152 0.2222 1.4106 0.282 Uiso 1 1 calc R . .
H41 H -0.0414 0.1805 1.4093 0.282 Uiso 1 1 calc R . .
C661 C 0.9360(8) 0.2520(7) 0.9035(8) 0.180(7) Uani 1 1 d . . .
H66A H 0.949 0.2088 0.9124 0.217 Uiso 1 1 calc R . .
H66B H 0.9736 0.2748 0.9047 0.217 Uiso 1 1 calc R . .
C662 C 0.9631(7) 0.2910(8) 0.7990(9) 0.220(6) Uani 1 1 d . . .
H66C H 0.9663 0.3323 0.8183 0.329 Uiso 1 1 calc R . .
H66D H 0.9525 0.2924 0.7525 0.329 Uiso 1 1 calc R . .
H66E H 1.0025 0.267 0.8054 0.329 Uiso 1 1 calc R . .

loop_
_atom_site_aniso_label
_atom_site_aniso_U_11
_atom_site_aniso_U_22
_atom_site_aniso_U_33
_atom_site_aniso_U_23
_atom_site_aniso_U_13
_atom_site_aniso_U_12
Cl1 0.086(5) 0.087(5) 0.091(5) 0.011(4) 0.002(4) 0.020(4)
Cl2 0.105(7) 0.213(13) 0.111(8) 0.049(8) -0.051(6) -0.048(8)
Cl3 0.142(9) 0.089(6) 0.119(8) -0.022(6) 0.008(7) -0.011(6)
Cl4 0.151(9) 0.071(5) 0.143(8) -0.036(6) -0.071(7) 0.043(6)
Cl5 0.098(6) 0.090(6) 0.157(9) -0.013(6) -0.007(6) 0.013(5)
Cl6 0.221(14) 0.102(8) 0.142(10) -0.035(7) 0.060(10) -0.049(9)
Cl7 0.077(5) 0.172(10) 0.104(7) 0.044(7) -0.029(5) -0.019(6)
Cl8 0.165(9) 0.083(6) 0.128(7) -0.040(6) -0.033(7) 0.028(6)
O1A 0.18(2) 0.120(18) 0.14(2) 0.083(16) -0.026(17) -0.023(16)
O1B 0.104(19) 0.12(2) 0.34(5) 0.06(3) -0.05(2) -0.030(16)
O1C 0.18(2) 0.069(13) 0.142(19) -0.008(13) 0.028(17) 0.054(14)
O1D 0.086(16) 0.23(3) 0.101(16) 0.036(17) -0.002(13) 0.000(17)
O2A 0.14(2) 0.14(2) 0.17(3) 0.01(2) 0.031(19) -0.007(19)
O2B 0.24(4) 0.23(4) 0.60(10) 0.30(6) -0.10(5) -0.03(3)
O2C 0.24(5) 0.47(8) 0.25(5) 0.24(5) -0.09(4) -0.14(5)
O2D 0.13(2) 0.56(8) 0.18(3) 0.15(4) -0.07(2) -0.21(4)
O3A 0.070(17) 0.25(4) 0.24(4) 0.04(3) -0.03(2) 0.02(2)
O3B 0.12(2) 0.13(2) 0.29(4) 0.07(2) 0.04(2) 0.019(18)
O3C 0.15(2) 0.12(2) 0.20(3) -0.072(19) 0.002(19) 0.007(17)
O3D 0.39(6) 0.17(3) 0.17(3) -0.04(2) 0.14(3) -0.09(3)
O4A 0.13(2) 0.13(2) 0.14(2) -0.014(17) 0.016(17) -0.005(18)
O4B 0.12(2) 0.24(4) 0.17(2) -0.12(2) -0.019(18) 0.00(2)
O4C 0.40(6) 0.15(3) 0.33(6) 0.07(3) -0.22(5) -0.11(4)
O4D 0.32(5) 0.18(3) 0.22(3) -0.08(3) -0.08(3) 0.13(3)
O5A 0.15(2) 0.18(3) 0.114(18) 0.044(17) -0.080(17) -0.07(2)
O5B 0.14(2) 0.11(2) 0.27(4) -0.03(2) 0.02(2) 0.031(17)
O5C 0.16(3) 0.33(5) 0.19(3) 0.13(3) 0.05(2) -0.01(3)
O5D 0.16(2) 0.086(14) 0.17(2) -0.010(14) -0.099(19) 0.019(14)
O6A 0.29(4) 0.15(3) 0.13(2) 0.050(19) 0.02(2) -0.10(3)
O6B 0.19(3) 0.18(3) 0.27(4) 0.15(3) -0.01(3) 0.00(2)
O6C 0.40(5) 0.088(19) 0.31(5) -0.11(3) 0.12(4) -0.07(3)
O6D 0.13(2) 0.20(3) 0.30(4) -0.07(3) -0.09(3) 0.06(2)
O7A 0.101(17) 0.15(2) 0.27(3) 0.01(2) -0.12(2) -0.006(16)
O7B 0.12(2) 0.32(4) 0.11(2) 0.03(2) 0.017(17) 0.00(2)
O7C 0.39(6) 0.074(17) 0.29(4) -0.03(2) 0.17(4) 0.04(2)
O7D 0.058(14) 0.22(3) 0.23(3) 0.02(2) -0.008(16) 0.001(17)
O8A 0.095(17) 0.21(3) 0.17(2) 0.01(2) -0.029(15) 0.086(18)
O8B 0.17(2) 0.104(16) 0.128(18) -0.036(14) 0.031(16) -0.057(15)
O8C 0.19(3) 0.19(3) 0.14(2) -0.07(2) 0.05(2) -0.01(2)
O8D 0.19(3) 0.088(18) 0.41(5) 0.12(2) -0.11(3) 0.011(18)
Cu1 0.0717(18) 0.0589(16) 0.0324(13) -0.0036(11) 0.0025(12) -0.0315(14)
Cu2 0.0757(18) 0.0501(15) 0.0312(13) 0.0028(11) -0.0107(12) -0.0304(13)
Cu3 0.0583(17) 0.090(2) 0.0354(14) 0.0048(13) -0.0037(12) -0.0170(15)
Cu4 0.0689(18) 0.0567(16) 0.0426(14) 0.0003(12) 0.0048(12) -0.0297(13)
Cu5 0.0591(17) 0.083(2) 0.0364(14) 0.0089(13) -0.0043(12) -0.0138(14)
Cu6 0.0797(19) 0.0513(16) 0.0429(15) 0.0087(12) -0.0041(13) -0.0213(14)
Cu7 0.0710(19) 0.0723(19) 0.0538(17) 0.0116(14) 0.0113(14) 0.0018(15)
Cu8 0.0698(18) 0.0589(17) 0.0536(16) -0.0010(13) 0.0137(13) -0.0206(14)
Cu9 0.080(2) 0.0583(17) 0.0536(16) -0.0110(13) 0.0205(14) -0.0327(15)
Cu10 0.080(2) 0.081(2) 0.0583(18) -0.0207(15) 0.0271(15) -0.0466(17)
Cu11 0.0566(16) 0.0588(16) 0.0528(16) -0.0060(13) 0.0157(12) -0.0224(13)
Cu12 0.0647(18) 0.0678(18) 0.0522(16) 0.0099(14) 0.0133(13) 0.0027(14)
O1 0.071(10) 0.068(10) 0.033(8) 0.004(7) -0.003(7) -0.008(8)
O2 0.087(11) 0.088(11) 0.030(7) -0.004(7) 0.003(7) -0.053(9)
O3 0.132(15) 0.086(12) 0.042(8) -0.013(8) 0.022(9) -0.069(11)
O4 0.074(10) 0.067(10) 0.036(8) 0.005(7) -0.005(7) -0.025(8)
O5 0.079(11) 0.062(9) 0.058(9) -0.008(7) -0.006(8) -0.029(8)
O6 0.099(12) 0.051(8) 0.031(7) -0.020(6) -0.008(7) -0.019(8)
O7 0.079(10) 0.061(9) 0.043(8) 0.016(7) -0.009(7) -0.032(8)
O8 0.093(12) 0.063(10) 0.040(8) 0.007(7) -0.001(7) -0.038(8)
O9 0.103(12) 0.075(10) 0.030(7) 0.007(7) 0.000(7) -0.057(9)
O10 0.091(11) 0.075(10) 0.025(7) 0.013(7) 0.002(7) -0.039(9)
O11 0.104(12) 0.083(11) 0.025(7) -0.010(7) -0.006(7) -0.049(9)
O12 0.060(9) 0.068(9) 0.029(7) 0.002(6) -0.018(6) -0.026(7)
O13 0.055(9) 0.083(11) 0.045(8) 0.012(8) -0.005(7) -0.005(8)
O14 0.100(13) 0.088(12) 0.051(10) -0.003(9) 0.017(9) -0.030(10)
O15 0.068(10) 0.070(10) 0.059(10) 0.006(8) 0.021(8) -0.011(8)
O16 0.086(11) 0.072(10) 0.050(9) -0.023(8) 0.030(8) -0.046(9)
O17 0.063(10) 0.073(11) 0.114(14) -0.024(10) 0.026(10) -0.036(9)
O18 0.078(10) 0.060(9) 0.055(9) -0.005(7) 0.020(7) -0.040(8)
O19 0.079(11) 0.066(10) 0.046(9) 0.006(7) 0.004(7) -0.010(8)
O20 0.054(8) 0.075(10) 0.034(7) 0.008(7) -0.012(6) -0.019(7)
O21 0.140(18) 0.154(18) 0.052(10) -0.046(11) 0.033(11) -0.101(15)
O22 0.042(7) 0.065(9) 0.051(8) 0.015(7) -0.005(6) -0.022(6)
O23 0.044(7) 0.079(10) 0.040(8) 0.020(7) -0.007(6) -0.004(7)
O24 0.072(11) 0.087(12) 0.050(9) 0.009(8) 0.021(8) -0.024(9)
N1 0.045(10) 0.050(10) 0.062(11) -0.018(9) 0.014(8) -0.014(8)
N2 0.101(14) 0.045(10) 0.029(9) -0.006(7) 0.033(9) -0.028(9)
N3 0.051(10) 0.041(9) 0.027(8) 0.006(7) -0.013(7) -0.019(7)
N4 0.043(8) 0.042(9) 0.035(8) 0.015(7) -0.027(7) -0.023(7)
N5 0.097(15) 0.071(13) 0.053(11) -0.019(10) 0.035(10) -0.046(11)
N6 0.039(9) 0.085(13) 0.062(11) -0.039(10) 0.011(8) -0.041(9)
N7 0.078(13) 0.053(10) 0.034(9) 0.017(8) 0.024(8) -0.013(9)
N8 0.034(8) 0.050(9) 0.041(9) 0.003(7) -0.009(7) 0.004(7)
N11 0.108(18) 0.116(18) 0.041(11) -0.002(11) -0.007(11) -0.061(15)
N12 0.170(13) 0.240(13) 0.004(19) 0.043(14) -0.030(12) -0.020(12)
N13 0.083(15) 0.072(14) 0.093(16) 0.025(12) -0.004(12) 0.008(12)
N21 0.113(19) 0.105(18) 0.072(15) 0.013(13) 0.025(13) -0.061(15)
N22 0.039(10) 0.114(17) 0.074(14) 0.011(12) -0.016(9) -0.012(10)
N23 0.044(10) 0.063(12) 0.091(15) -0.040(11) 0.025(10) -0.016(9)
N31 0.160(12) 0.088(17) 0.057(14) 0.040(12) 0.027(14) 0.027(16)
N32 0.066(13) 0.072(13) 0.076(13) 0.004(10) 0.010(10) -0.013(10)
N33 0.067(13) 0.043(11) 0.104(16) -0.005(10) 0.005(11) 0.015(9)
N41 0.051(11) 0.099(15) 0.049(11) -0.006(10) 0.005(8) 0.010(10)
N42 0.096(18) 0.181(13) 0.075(15) -0.004(16) -0.014(13) -0.047(18)
N43 0.121(19) 0.141(12) 0.059(13) -0.010(13) -0.081(13) 0.048(16)
N51 0.190(13) 0.057(14) 0.160(3) -0.013(16) 0.110(2) -0.026(16)
N52 0.090(14) 0.056(11) 0.056(12) -0.006(9) 0.032(10) -0.025(10)
N53 0.036(10) 0.102(16) 0.069(12) -0.007(11) -0.023(9) -0.018(10)
N61 0.024(9) 0.106(17) 0.125(19) -0.033(14) -0.019(10) -0.008(10)
N62 0.067(13) 0.106(17) 0.073(14) 0.010(12) -0.004(10) -0.004(12)
N63 0.080(15) 0.075(15) 0.104(17) 0.038(13) 0.021(13) -0.014(12)
N71 0.048(11) 0.094(15) 0.100(16) 0.011(12) -0.011(11) 0.005(10)
N72 0.089(16) 0.087(15) 0.090(16) 0.008(13) 0.036(13) 0.043(13)
N73 0.111(18) 0.088(16) 0.052(12) 0.029(11) 0.019(12) 0.014(13)
N81 0.070(14) 0.071(14) 0.141(12) -0.025(14) 0.012(14) -0.029(11)
N82 0.140(12) 0.200(13) 0.060(15) -0.017(17) 0.022(15) -0.051(12)
N83 0.151(12) 0.096(17) 0.084(16) -0.049(13) 0.052(15) -0.058(16)
C1 0.058(12) 0.053(12) 0.026(9) -0.019(9) 0.001(8) -0.022(9)
C2 0.060(14) 0.090(18) 0.064(15) -0.048(14) 0.015(11) -0.038(13)
C3 0.051(13) 0.051(12) 0.073(15) -0.015(11) 0.004(11) -0.029(10)
C4 0.069(13) 0.049(12) 0.025(10) 0.001(8) -0.018(9) -0.026(10)
C5 0.073(14) 0.038(11) 0.042(11) -0.001(9) 0.014(10) -0.007(10)
C6 0.049(11) 0.056(12) 0.042(11) 0.020(9) -0.014(9) -0.013(9)
C7 0.051(11) 0.035(10) 0.026(9) 0.007(7) -0.010(8) -0.014(8)
C8 0.064(13) 0.075(15) 0.036(11) 0.022(10) -0.003(10) -0.029(11)
C9 0.076(18) 0.072(16) 0.069(16) 0.017(12) 0.011(13) -0.013(13)
C10 0.083(17) 0.033(11) 0.054(13) -0.003(10) 0.016(12) -0.005(11)
C11 0.077(17) 0.096(18) 0.065(15) -0.037(13) 0.042(13) -0.050(14)
C12 0.12(2) 0.045(12) 0.073(15) -0.013(11) 0.068(15) -0.037(13)
C13 0.032(9) 0.044(10) 0.006(7) 0.013(7) -0.019(6) -0.019(7)
C14 0.083(18) 0.050(13) 0.083(18) 0.007(12) -0.015(14) 0.005(12)
C15 0.050(13) 0.067(18) 0.13(2) 0.027(16) -0.026(14) -0.007(12)
C16 0.064(13) 0.046(12) 0.023(9) 0.004(8) 0.008(9) -0.016(10)
C17 0.007(8) 0.054(12) 0.076(13) -0.029(10) -0.002(8) -0.002(7)
C18 0.062(15) 0.069(16) 0.080(17) -0.037(13) -0.014(12) -0.026(13)
C19 0.019(9) 0.073(14) 0.056(12) 0.017(10) -0.011(8) 0.001(9)
C20 0.031(10) 0.061(13) 0.031(10) 0.009(9) -0.007(8) -0.008(9)
C21 0.062(13) 0.040(11) 0.021(9) -0.006(8) -0.004(9) -0.024(9)
C22 0.098(19) 0.062(15) 0.047(13) -0.010(11) -0.025(12) -0.012(13)
C23 0.023(10) 0.068(17) 0.13(2) 0.012(15) -0.036(12) 0.015(10)
C24 0.078(15) 0.040(12) 0.043(12) -0.005(10) -0.004(11) -0.037(11)
C25 0.091(12) 0.064(17) 0.089(19) -0.031(15) -0.031(16) -0.006(15)
C26 0.070(16) 0.042(13) 0.101(18) -0.048(13) -0.037(13) 0.007(11)
C31 0.141(13) 0.191(14) 0.081(12) 0.031(12) -0.091(12) -0.041(13)
C32 0.105(19) 0.098(19) 0.013(9) 0.003(10) 0.006(10) -0.049(15)
C33 0.101(12) 0.161(13) 0.068(17) 0.051(17) -0.044(15) -0.091(12)
C34 0.084(19) 0.111(12) 0.081(12) 0.035(17) -0.013(15) 0.019(16)
C35 0.141(13) 0.085(19) 0.047(15) -0.006(13) -0.010(16) 0.022(18)
C36 0.101(13) 0.171(14) 0.141(13) 0.031(13) -0.031(13) 0.010(13)
C37 0.151(13) 0.141(13) 0.091(12) 0.021(12) -0.031(12) -0.061(12)
C38 0.042(16) 0.341(16) 0.121(13) 0.111(13) 0.006(16) 0.041(12)
C39 0.251(15) 0.171(14) 0.121(13) -0.111(13) -0.101(13) 0.101(14)
C41 0.077(18) 0.201(13) 0.030(13) 0.018(16) -0.010(12) 0.031(12)
C42 0.069(16) 0.071(15) 0.093(18) 0.021(13) 0.001(13) -0.032(13)
C43 0.091(12) 0.151(13) 0.072(18) -0.071(12) 0.027(16) -0.051(12)
C44 0.131(13) 0.171(13) 0.071(12) -0.051(12) 0.009(19) 0.031(12)
C45 0.101(12) 0.068(17) 0.111(12) -0.011(15) 0.033(17) 0.000(15)
C46 0.070(18) 0.111(12) 0.111(12) -0.023(19) 0.028(17) -0.042(16)
C47 0.141(13) 0.131(13) 0.101(12) 0.071(12) 0.010(12) -0.011(13)
C48 0.121(13) 0.121(13) 0.111(12) 0.010(12) -0.031(12) 0.021(12)
C49 0.171(14) 0.091(12) 0.151(13) 0.101(12) -0.071(13) -0.031(12)
C52 0.068(17) 0.111(12) 0.111(12) -0.044(19) 0.005(16) -0.002(16)
C53 0.054(15) 0.14(3) 0.10(2) 0.05(2) -0.023(14) -0.043(16)
C54 0.211(14) 0.101(12) 0.131(13) -0.041(12) 0.011(13) -0.101(13)
C55 0.121(13) 0.101(12) 0.101(12) 0.061(18) 0.000(19) -0.037(19)
C56 0.101(12) 0.151(13) 0.111(12) 0.011(12) 0.061(12) 0.010(12)
C57 0.101(12) 0.101(12) 0.141(13) 0.061(12) 0.010(12) -0.028(18)
C58 0.056(17) 0.211(14) 0.091(12) 0.010(12) -0.017(15) 0.010(12)
C59 0.131(13) 0.101(12) 0.121(12) -0.061(12) 0.010(12) -0.036(19)
C60 0.221(15) 0.121(13) 0.251(15) 0.141(13) -0.021(14) 0.011(13)
C62 0.046(12) 0.082(16) 0.063(14) 0.016(12) -0.024(10) -0.036(11)
C63 0.131(12) 0.111(12) 0.046(14) 0.015(14) -0.025(15) 0.040(19)
C64 0.061(16) 0.211(14) 0.073(19) 0.021(12) 0.019(14) -0.011(12)
C65 0.131(13) 0.201(14) 0.161(13) -0.031(13) -0.021(12) 0.131(13)
C67 0.081(12) 0.531(9) 0.014(12) 0.051(13) -0.016(13) 0.091(13)
C68 0.241(15) 0.161(13) 0.081(12) 0.011(12) 0.021(13) -0.081(13)
C69 0.048(15) 0.131(13) 0.141(12) 0.021(12) 0.021(15) 0.045(16)
C70 0.050(15) 0.111(12) 0.111(12) 0.027(18) 0.005(14) -0.019(14)
C71 0.101(12) 0.121(12) 0.131(13) 0.051(12) 0.051(12) 0.032(19)
C72 0.121(13) 0.071(12) 0.211(14) -0.021(12) 0.101(13) -0.009(19)
C73 0.083(18) 0.131(13) 0.071(17) -0.033(17) 0.039(14) -0.040(17)
C75 0.069(19) 0.210(14) 0.121(13) 0.081(13) -0.020(18) -0.011(12)
C76 0.055(18) 0.201(14) 0.181(13) 0.061(13) -0.061(12) -0.061(12)
C77 0.191(14) 0.061(17) 0.161(13) -0.050(19) 0.081(13) -0.041(12)
C78 0.091(12) 0.181(14) 0.131(13) 0.071(13) -0.031(12) -0.021(12)
C79 0.151(13) 0.081(12) 0.171(14) 0.031(12) 0.031(13) -0.071(12)
C81 0.201(14) 0.131(13) 0.101(12) 0.071(12) 0.021(12) 0.021(13)
C82 0.053(17) 0.171(13) 0.101(12) 0.011(12) -0.038(15) -0.005(18)
C83 0.181(14) 0.091(13) 0.101(13) 0.010(12) 0.021(12) 0.011(12)
C84 0.131(13) 0.141(13) 0.060(17) -0.023(19) 0.024(17) 0.041(12)
C86 0.201(13) 0.121(12) 0.061(18) 0.074(17) -0.021(12) 0.011(12)
C87 0.131(13) 0.081(12) 0.101(12) 0.007(17) 0.043(19) 0.022(18)
C88 0.131(13) 0.058(16) 0.151(13) 0.021(17) 0.051(12) -0.038(16)
C89 0.141(13) 0.101(12) 0.121(13) 0.010(12) 0.041(12) 0.010(12)
C90 0.030(10) 0.16(3) 0.058(15) 0.028(16) 0.005(10) 0.034(13)
C111 0.080(16) 0.050(13) 0.051(14) -0.009(11) 0.017(11) -0.036(12)
C112 0.034(13) 0.049(16) 0.261(14) -0.011(12) -0.025(18) 0.007(11)
C113 0.039(14) 0.101(12) 0.151(13) -0.020(19) -0.036(15) -0.023(14)
C114 0.035(10) 0.057(12) 0.029(9) 0.003(8) 0.011(7) -0.006(8)
C115 0.052(14) 0.057(15) 0.151(12) -0.052(16) 0.000(15) -0.012(12)
C116 0.101(12) 0.074(18) 0.121(12) -0.046(17) 0.003(19) 0.032(17)
C191 0.070(14) 0.048(12) 0.046(12) -0.010(10) 0.005(10) -0.029(10)
C201 0.036(11) 0.079(16) 0.074(15) -0.030(13) 0.016(10) -0.024(11)
C211 0.080(17) 0.041(11) 0.057(13) -0.006(10) 0.037(12) -0.040(11)
C212 0.046(14) 0.087(19) 0.078(17) -0.007(15) 0.027(12) 0.003(12)
C213 0.111(12) 0.024(11) 0.088(18) -0.025(11) 0.039(16) 0.000(12)
C221 0.040(11) 0.055(12) 0.053(12) 0.004(10) 0.028(9) -0.004(9)
C222 0.030(10) 0.046(12) 0.091(17) -0.021(11) 0.011(10) -0.016(9)
C224 0.085(17) 0.036(11) 0.059(13) -0.010(10) 0.009(12) -0.006(11)
C311 0.121(13) 0.121(13) 0.11(13) 0.021(12) -0.011(12) -0.081(12)
C312 0.072(17) 0.151(13) 0.081(12) 0.043(19) -0.034(15) -0.032(18)
C313 0.101(12) 0.101(12) 0.111(12) -0.010(19) -0.031(12) 0.006(18)
C315 0.191(14) 0.131(13) 0.171(14) -0.051(13) 0.131(13) -0.091(13)
C316 0.291(16) 0.113(14) 0.241(15) 0.041(13) 0.201(15) 0.031(14)
C317 0.291(16) 0.161(14) 0.091(12) -0.051(12) 0.071(13) -0.141(14)
C318 0.015(11) 0.141(13) 0.191(13) -0.021(12) -0.026(15) 0.013(14)
C319 0.111(13) 0.211(15) 0.131(13) 0.051(13) -0.051(13) -0.051(13)
C320 0.261(15) 0.091(12) 0.101(13) 0.011(12) 0.041(13) 0.071(13)
C411 0.025(13) 0.181(13) 0.181(13) 0.041(13) 0.001(16) -0.026(16)
C412 0.028(12) 0.161(13) 0.161(13) -0.071(12) -0.064(16) 0.024(15)
C413 0.081(12) 0.181(14) 0.131(13) 0.021(13) 0.014(19) 0.091(12)
C414 0.121(13) 0.171(14) 0.091(12) 0.001(12) 0.031(12) 0.010(12)
C415 0.025(11) 0.171(13) 0.078(17) 0.018(18) 0.020(11) -0.030(14)
C416 0.111(12) 0.084(19) 0.085(19) 0.002(15) -0.001(16) 0.021(17)
C417 0.413(18) 0.141(13) 0.071(13) 0.031(12) 0.041(14) 0.151(14)
C418 0.301(16) 0.101(13) 0.171(14) 0.051(13) 0.001(14) 0.031(13)
C419 0.371(9) 0.231(16) 0.071(12) -0.021(13) -0.021(14) 0.141(16)
C661 0.151(14) 0.251(15) 0.131(13) 0.081(13) -0.061(13) 0.071(13)
C662 0.039(18) 0.311(16) 0.311(16) 0.091(15) 0.021(13) 0.021(13)

loop_
_atom_type_symbol
_atom_type_description
_atom_type_scat_dispersion_real
_atom_type_scat_dispersion_imag
_atom_type_scat_source
C C 0.0033 0.0016 'International Tables Vol C Tables 4.2.6.8 and 6.1.1.4'
H H 0 0 'International Tables Vol C Tables 4.2.6.8 and 6.1.1.4'
Cl Cl 0.1484 0.1585 'International Tables Vol C Tables 4.2.6.8 and 6.1.1.4'
Cu Cu 0.3201 1.2651 'International Tables Vol C Tables 4.2.6.8 and 6.1.1.4'
N N 0.0061 0.0033 'International Tables Vol C Tables 4.2.6.8 and 6.1.1.4'
O O 0.0106 0.006 'International Tables Vol C Tables 4.2.6.8 and 6.1.1.4'

loop_
_geom_angle_atom_site_label_1
_geom_angle_atom_site_label_2
_geom_angle_atom_site_label_3
_geom_angle
_geom_angle_site_symmetry_1
_geom_angle_site_symmetry_3
_geom_angle_publ_flag
O1D Cl1 O1C 112.1(18) . . ?
O1D Cl1 O1A 108.8(16) . . ?
O1C Cl1 O1A 113.8(16) . . ?
O1D Cl1 O1B 108(2) . . ?
O1C Cl1 O1B 105.9(17) . . ?
O1A Cl1 O1B 107.9(18) . . ?
O2C Cl2 O2D 104(2) . . ?
O2C Cl2 O2A 121(4) . . ?
O2D Cl2 O2A 101(3) . . ?
O2C Cl2 O2B 106(3) . . ?
O2D Cl2 O2B 104(4) . . ?
O2A Cl2 O2B 119(3) . . ?
O3A Cl3 O3B 111(3) . . ?
O3A Cl3 O3C 112(2) . . ?
O3B Cl3 O3C 114.8(19) . . ?
O3A Cl3 O3D 108(3) . . ?
O3B Cl3 O3D 104(2) . . ?
O3C Cl3 O3D 106(2) . . ?
O4D Cl4 O4A 107(2) . . ?
O4D Cl4 O4C 94(3) . . ?
O4A Cl4 O4C 107(3) . . ?
O4D Cl4 O4B 133(3) . . ?
O4A Cl4 O4B 109.4(18) . . ?
O4C Cl4 O4B 102(2) . . ?
O5D Cl5 O5A 111.9(17) . . ?
O5D Cl5 O5B 112(2) . . ?
O5A Cl5 O5B 113(2) . . ?
O5D Cl5 O5C 104(2) . . ?
O5A Cl5 O5C 107(2) . . ?
O5B Cl5 O5C 109(2) . . ?
O6A Cl6 O6D 107(3) . . ?
O6A Cl6 O6B 100(2) . . ?
O6D Cl6 O6B 115(2) . . ?
O6A Cl6 O6C 119(2) . . ?
O6D Cl6 O6C 91(2) . . ?
O6B Cl6 O6C 125(2) . . ?
O7C Cl7 O7B 101(3) . . ?
O7C Cl7 O7A 119(3) . . ?
O7B Cl7 O7A 113(2) . . ?
O7C Cl7 O7D 102(3) . . ?
O7B Cl7 O7D 120(2) . . ?
O7A Cl7 O7D 102.6(18) . . ?
O8D Cl8 O8A 122(2) . . ?
O8D Cl8 O8B 122(2) . . ?
O8A Cl8 O8B 104.8(19) . . ?
O8D Cl8 O8C 93(3) . . ?
O8A Cl8 O8C 110.4(19) . . ?
O8B Cl8 O8C 100.3(18) . . ?
O3 Cu1 N2 167.4(7) . . ?
O3 Cu1 N1 84.2(7) . . ?
N2 Cu1 N1 104.8(7) . . ?
O3 Cu1 O6 85.7(6) . . ?
N2 Cu1 O6 84.3(6) . . ?
N1 Cu1 O6 168.4(6) . . ?
O12 Cu2 N3 84.6(6) . . ?
O12 Cu2 N4 168.8(6) . . ?
N3 Cu2 N4 103.7(6) . . ?
O12 Cu2 O9 87.2(5) . . ?
N3 Cu2 O9 171.2(6) . . ?
N4 Cu2 O9 84.1(5) . . ?
O1 Cu3 N12 88.6(7) . . ?
O1 Cu3 N11 171.4(8) . . ?
N12 Cu3 N11 86.9(9) . . ?
O1 Cu3 N13 90.7(8) . . ?
N12 Cu3 N13 147.4(11) . . ?
N11 Cu3 N13 89.2(9) . . ?
O1 Cu3 O2 79.4(6) . . ?
N12 Cu3 O2 103.3(10) . . ?
N11 Cu3 O2 108.7(7) . . ?
N13 Cu3 O2 108.6(7) . . ?
O4 Cu4 N22 94.7(7) . . ?
O4 Cu4 N21 175.0(8) . . ?
N22 Cu4 N21 86.3(10) . . ?
O4 Cu4 N23 89.5(7) . . ?
N22 Cu4 N23 156.1(8) . . ?
N21 Cu4 N23 87.6(9) . . ?
O4 Cu4 O5 79.8(5) . . ?
N22 Cu4 O5 101.4(7) . . ?
N21 Cu4 O5 104.8(7) . . ?
N23 Cu4 O5 102.5(7) . . ?
O10 Cu5 N43 97.5(8) . . ?
O10 Cu5 N42 175.0(9) . . ?
N43 Cu5 N42 85.9(11) . . ?
O10 Cu5 N41 89.5(7) . . ?
N43 Cu5 N41 143.3(11) . . ?
N42 Cu5 N41 85.6(9) . . ?
O10 Cu5 O11 81.4(5) . . ?
N43 Cu5 O11 105.5(11) . . ?
N42 Cu5 O11 101.3(9) . . ?
N41 Cu5 O11 111.2(8) . . ?
O7 Cu6 N32 173.8(7) . . ?
O7 Cu6 N33 89.8(8) . . ?
N32 Cu6 N33 87.2(9) . . ?
O7 Cu6 N31 93.7(9) . . ?
N32 Cu6 N31 86.7(10) . . ?
N33 Cu6 N31 153.6(9) . . ?
O7 Cu6 O8 80.7(5) . . ?
N32 Cu6 O8 105.3(7) . . ?
N33 Cu6 O8 104.8(8) . . ?
N31 Cu6 O8 101.7(8) . . ?
O15 Cu7 N62 174.3(8) . . ?
O15 Cu7 N63 92.5(8) . . ?
N62 Cu7 N63 84.1(10) . . ?
O15 Cu7 N61 94.3(8) . . ?
N62 Cu7 N61 86.3(9) . . ?
N63 Cu7 N61 147.2(9) . . ?
O15 Cu7 O14 80.0(6) . . ?
N62 Cu7 O14 105.4(8) . . ?
N63 Cu7 O14 109.9(8) . . ?
N61 Cu7 O14 102.9(8) . . ?
O13 Cu8 N6 167.9(7) . 2_665 ?
O13 Cu8 N5 82.5(7) . . ?
N6 Cu8 N5 106.6(7) 2_665 . ?
O13 Cu8 O18 88.2(6) . . ?
N6 Cu8 O18 82.3(6) 2_665 . ?
N5 Cu8 O18 170.5(6) . . ?
O16 Cu9 N52 174.2(8) . . ?
O16 Cu9 N53 91.3(8) . . ?
N52 Cu9 N53 85.1(8) . . ?
O16 Cu9 N51 95.3(8) . 2_665 ?
N52 Cu9 N51 86.1(8) . 2_665 ?
N53 Cu9 N51 154.0(11) . 2_665 ?
O16 Cu9 O17 79.0(6) . 2_665 ?
N52 Cu9 O17 106.2(7) . 2_665 ?
N53 Cu9 O17 103.1(7) . 2_665 ?
N51 Cu9 O17 102.9(11) 2_665 2_665 ?
N82 Cu10 O21 93.1(12) . . ?
N82 Cu10 N83 153.2(11) . . ?
O21 Cu10 N83 90.6(10) . . ?
N82 Cu10 N81 85.4(11) . . ?
O21 Cu10 N81 174.2(9) . . ?
N83 Cu10 N81 88.3(9) . . ?
N82 Cu10 O20 105.8(8) . . ?
O21 Cu10 O20 81.3(6) . . ?
N83 Cu10 O20 101.0(9) . . ?
N81 Cu10 O20 104.4(8) . . ?
O19 Cu11 N8 169.1(6) . . ?
O19 Cu11 N7 84.3(6) . . ?
N8 Cu11 N7 102.4(6) . . ?
O19 Cu11 O22 85.9(5) . . ?
N8 Cu11 O22 86.0(6) . . ?
N7 Cu11 O22 166.7(6) . . ?
O24 Cu12 N71 93.0(8) . . ?
O24 Cu12 N72 89.4(8) . . ?
N71 Cu12 N72 149.7(9) . . ?
O24 Cu12 N73 174.9(8) . . ?
N71 Cu12 N73 87.1(9) . . ?
N72 Cu12 N73 88.0(9) . . ?
O24 Cu12 O23 81.1(6) . . ?
N71 Cu12 O23 99.7(7) . . ?
N72 Cu12 O23 110.5(7) . . ?
N73 Cu12 O23 103.9(8) . . ?
C1 O1 Cu3 118.4(9) . . ?
C2 O2 Cu3 109.9(12) . . ?
C2 O3 Cu1 114.7(9) . . ?
C4 O4 Cu4 117.6(9) . . ?
C3 O5 Cu4 108.4(10) . . ?
C3 O6 Cu1 114.4(8) . . ?
C5 O7 Cu6 113.5(9) . . ?
C6 O8 Cu6 107.1(8) . . ?
C6 O9 Cu2 110.3(9) . . ?
C7 O10 Cu5 112.9(9) . . ?
C8 O11 Cu5 107.9(9) . . ?
C8 O12 Cu2 113.2(10) . . ?
C9 O13 Cu8 110.3(12) . . ?
C9 O14 Cu7 108.3(11) . . ?
C10 O15 Cu7 115.9(10) . . ?
C11 O16 Cu9 113.0(9) . . ?
C12 O17 Cu9 115.5(11) . 2_665 ?
C12 O18 Cu8 112.6(12) . . ?
C201 O19 Cu11 113.0(9) . . ?
C201 O20 Cu10 102.9(10) . . ?
C191 O21 Cu10 117.9(10) . . ?
C20 O22 Cu11 112.0(7) . . ?
C20 O23 Cu12 108.2(9) . . ?
C19 O24 Cu12 116.2(10) . . ?
C1 N1 C21 115.8(13) . . ?
C1 N1 Cu1 113.4(10) . . ?
C21 N1 Cu1 130.7(11) . . ?
C4 N2 C13 117.3(10) . . ?
C4 N2 Cu1 112.9(10) . . ?
C13 N2 Cu1 129.7(9) . . ?
C7 N3 C16 116.7(10) . . ?
C7 N3 Cu2 109.0(8) . . ?
C16 N3 Cu2 134.2(9) . . ?
C5 N4 C24 121.2(12) . . ?
C5 N4 Cu2 109.6(8) . . ?
C24 N4 Cu2 128.8(9) . . ?
C10 N5 C111 114.8(12) . . ?
C10 N5 Cu8 113.1(11) . . ?
C111 N5 Cu8 131.3(11) . . ?
C11 N6 C114 114.6(12) . . ?
C11 N6 Cu8 114.4(10) . 2_665 ?
C114 N6 Cu8 130.6(10) . 2_665 ?
C191 N7 C211 120.1(12) . . ?
C191 N7 Cu11 111.1(11) . . ?
C211 N7 Cu11 128.3(9) . . ?
C19 N8 C221 117.5(12) . 2_557 ?
C19 N8 Cu11 109.8(9) . . ?
C221 N8 Cu11 132.6(10) 2_557 . ?
C37 N11 C32 117.5(19) . . ?
C37 N11 C31 110(2) . . ?
C32 N11 C31 116(2) . . ?
C37 N11 Cu3 112.0(13) . . ?
C32 N11 Cu3 102.7(11) . . ?
C31 N11 Cu3 96.8(12) . . ?
C39 N12 C36 109(2) . . ?
C39 N12 C38 111(3) . . ?
C36 N12 C38 96(2) . . ?
C39 N12 Cu3 116.4(19) . . ?
C36 N12 Cu3 108.5(18) . . ?
C38 N12 Cu3 113.7(17) . . ?
C34 N13 C33 99.2(18) . . ?
C34 N13 C35 110.4(17) . . ?
C33 N13 C35 114.7(17) . . ?
C34 N13 Cu3 115.9(13) . . ?
C33 N13 Cu3 111.4(14) . . ?
C35 N13 Cu3 105.6(13) . . ?
C47 N21 C42 115(2) . . ?
C47 N21 C43 115(2) . . ?
C42 N21 C43 108.1(15) . . ?
C47 N21 Cu4 106.8(16) . . ?
C42 N21 Cu4 106.6(11) . . ?
C43 N21 Cu4 104.0(15) . . ?
C41 N22 C49 105(3) . . ?
C41 N22 C48 116(2) . . ?
C49 N22 C48 107(2) . . ?
C41 N22 Cu4 116.7(11) . . ?
C49 N22 Cu4 107.6(15) . . ?
C48 N22 Cu4 103.9(13) . . ?
C44 N23 C45 115(2) . . ?
C44 N23 C46 114(2) . . ?
C45 N23 C46 109.1(16) . . ?
C44 N23 Cu4 113.4(14) . . ?
C45 N23 Cu4 101.9(12) . . ?
C46 N23 Cu4 102.3(13) . . ?
C58 N31 C57 111(2) . . ?
C58 N31 C56 114.5(19) . . ?
C57 N31 C56 109(2) . . ?
C58 N31 Cu6 105.0(13) . . ?
C57 N31 Cu6 107.1(16) . . ?
C56 N31 Cu6 109.8(14) . . ?
C53 N32 C54 111(2) . . ?
C53 N32 C55 109.4(18) . . ?
C54 N32 C55 108(2) . . ?
C53 N32 Cu6 111.1(11) . . ?
C54 N32 Cu6 109.7(15) . . ?
C55 N32 Cu6 107.7(11) . . ?
C52 N33 C60 103(2) . . ?
C52 N33 C59 103.7(17) . . ?
C60 N33 C59 116(3) . . ?
C52 N33 Cu6 106.0(12) . . ?
C60 N33 Cu6 123(2) . . ?
C59 N33 Cu6 102.8(13) . . ?
C69 N41 C62 119.7(15) . . ?
C69 N41 C63 105.8(16) . . ?
C62 N41 C63 108.0(15) . . ?
C69 N41 Cu5 109.6(11) . . ?
C62 N41 Cu5 108.4(10) . . ?
C63 N41 Cu5 104.3(12) . . ?
C68 N42 C64 107(2) . . ?
C68 N42 C67 118(3) . . ?
C64 N42 C67 105(2) . . ?
C68 N42 Cu5 114.4(16) . . ?
C64 N42 Cu5 110.5(13) . . ?
C67 N42 Cu5 101.9(14) . . ?
C65 N43 C661 112(2) . . ?
C65 N43 C662 108(2) . . ?
C661 N43 C662 97(3) . . ?
C65 N43 Cu5 116.6(15) . . ?
C661 N43 Cu5 114.0(17) . . ?
C662 N43 Cu5 107.2(15) . . ?
C71 N51 C72 119(3) . . ?
C71 N51 C77 110(2) . . ?
C72 N51 C77 110(2) . . ?
C71 N51 Cu9 110.0(14) . 2_665 ?
C72 N51 Cu9 104.4(13) . 2_665 ?
C77 N51 Cu9 102.3(18) . 2_665 ?
C79 N52 C70 111.2(19) . . ?
C79 N52 C73 124(2) . . ?
C70 N52 C73 102.3(15) . . ?
C79 N52 Cu9 105.6(14) . . ?
C70 N52 Cu9 108.0(10) . . ?
C73 N52 Cu9 105.2(11) . . ?
C75 N53 C76 97(2) . . ?
C75 N53 C78 112(3) . . ?
C76 N53 C78 111(2) . . ?
C75 N53 Cu9 115.6(13) . . ?
C76 N53 Cu9 112.7(17) . . ?
C78 N53 Cu9 107.4(15) . . ?
C82 N61 C83 124(2) . . ?
C82 N61 C81 101(2) . . ?
C83 N61 C81 106(2) . . ?
C82 N61 Cu7 108.9(14) . . ?
C83 N61 Cu7 104.5(16) . . ?
C81 N61 Cu7 112.4(15) . . ?
C89 N62 C84 104(2) . . ?
C89 N62 C90 120.3(16) . . ?
C84 N62 C90 106.9(18) . . ?
C89 N62 Cu7 114.9(13) . . ?
C84 N62 Cu7 103.6(11) . . ?
C90 N62 Cu7 105.5(12) . . ?
C88 N63 C86 104(2) . . ?
C88 N63 C87 111(2) . . ?
C86 N63 C87 105(2) . . ?
C88 N63 Cu7 109.7(14) . . ?
C86 N63 Cu7 110.0(14) . . ?
C87 N63 Cu7 116.6(12) . . ?
C412 N71 C419 101(3) . . ?
C412 N71 C418 109(3) . . ?
C419 N71 C418 121(4) . . ?
C412 N71 Cu12 108.1(13) . . ?
C419 N71 Cu12 106.4(19) . . ?
C418 N71 Cu12 109.7(18) . . ?
C416 N72 C411 106.2(19) . . ?
C416 N72 C413 113.8(15) . . ?
C411 N72 C413 113(2) . . ?
C416 N72 Cu12 111.0(13) . . ?
C411 N72 Cu12 109.1(14) . . ?
C413 N72 Cu12 104.2(15) . . ?
C414 N73 C415 111(2) . . ?
C414 N73 C417 114(3) . . ?
C415 N73 C417 111(3) . . ?
C414 N73 Cu12 113.6(14) . . ?
C415 N73 Cu12 103.8(13) . . ?
C417 N73 Cu12 102.9(18) . . ?
C315 N81 C312 94(2) . . ?
C315 N81 C311 128(2) . . ?
C312 N81 C311 109.4(19) . . ?
C315 N81 Cu10 107.4(13) . . ?
C312 N81 Cu10 108.3(12) . . ?
C311 N81 Cu10 107.6(15) . . ?
C318 N82 C319 115(2) . . ?
C318 N82 C313 93.5(18) . . ?
C319 N82 C313 107(2) . . ?
C318 N82 Cu10 123.2(17) . . ?
C319 N82 Cu10 103.9(18) . . ?
C313 N82 Cu10 113.8(16) . . ?
C317 N83 C316 110(3) . . ?
C317 N83 C320 119(3) . . ?
C316 N83 C320 96(3) . . ?
C317 N83 Cu10 107(2) . . ?
C316 N83 Cu10 108.0(16) . . ?
C320 N83 Cu10 116.9(12) . . ?
O1 C1 N1 129.0(14) . . ?
O1 C1 C2 115.7(15) . . ?
N1 C1 C2 115.3(17) . . ?
O2 C2 O3 130.9(17) . . ?
O2 C2 C1 116(2) . . ?
O3 C2 C1 112.0(16) . . ?
O5 C3 O6 128.4(15) . . ?
O5 C3 C4 118.2(18) . . ?
O6 C3 C4 112.6(15) . . ?
O4 C4 N2 129.3(14) . . ?
O4 C4 C3 115.4(16) . . ?
N2 C4 C3 115.0(14) . . ?
N4 C5 O7 123.6(15) . . ?
N4 C5 C6 116.2(15) . . ?
O7 C5 C6 119.2(16) . . ?
O9 C6 O8 122.7(15) . . ?
O9 C6 C5 119.4(16) . . ?
O8 C6 C5 117.2(16) . . ?
O10 C7 N3 123.6(12) . . ?
O10 C7 C8 122.2(13) . . ?
N3 C7 C8 114.2(13) . . ?
O12 C8 O11 125.6(17) . . ?
O12 C8 C7 118.7(16) . . ?
O11 C8 C7 115.2(15) . . ?
O13 C9 O14 124(2) . . ?
O13 C9 C10 122(2) . . ?
O14 C9 C10 113.5(19) . . ?
N5 C10 O15 126.4(18) . . ?
N5 C10 C9 110.8(19) . . ?
O15 C10 C9 121.7(19) . . ?
O16 C11 N6 125.3(18) . . ?
O16 C11 C12 126.1(17) . 2_665 ?
N6 C11 C12 108.6(18) . 2_665 ?
O18 C12 O17 131(2) . . ?
O18 C12 C11 121.7(18) . 2_665 ?
O17 C12 C11 105.8(19) . 2_665 ?
C14 C13 C18 121.4(17) . . ?
C14 C13 N2 120.9(16) . . ?
C18 C13 N2 117.6(13) . . ?
C13 C14 C15 118(2) . . ?
C16 C15 C14 121(2) . . ?
C17 C16 C15 117.9(19) . . ?
C17 C16 N3 120.6(17) . . ?
C15 C16 N3 121.5(18) . . ?
C16 C17 C18 122.5(19) . . ?
C13 C18 C17 117.7(19) . . ?
N8 C19 O24 127.7(14) . . ?
N8 C19 C20 119.1(15) . . ?
O24 C19 C20 112.6(15) . . ?
O23 C20 O22 125.6(14) . . ?
O23 C20 C19 121.3(15) . . ?
O22 C20 C19 112.9(14) . . ?
C26 C21 C22 119.9(18) . . ?
C26 C21 N1 119.5(17) . . ?
C22 C21 N1 120.6(17) . . ?
C23 C22 C21 120(2) . . ?
C24 C23 C22 124(2) . . ?
C23 C24 N4 125(2) . . ?
C23 C24 C25 114.9(19) . . ?
N4 C24 C25 120(2) . . ?
C26 C25 C24 125(2) . . ?
C21 C26 C25 116(2) . . ?
C36 C31 N11 108(3) . . ?
N11 C32 C35 114.8(18) . . ?
N13 C35 C32 112(2) . . ?
C31 C36 N12 96(3) . . ?
C46 C43 N21 112(2) . . ?
C43 C46 N23 113(2) . . ?
N21 C47 C49 107(2) . . ?
N22 C49 C47 110(3) . . ?
N33 C52 C53 112(2) . . ?
N32 C53 C52 102(2) . . ?
C57 C55 N32 113(2) . . ?
C55 C57 N31 107(2) . . ?
C64 C63 N41 114(2) . . ?
C63 C64 N42 110(3) . . ?
C661 C67 N42 120(2) . . ?
C73 C72 N51 116(3) 2_665 . ?
C72 C73 N52 115(2) 2_665 . ?
N53 C78 C79 105(3) . . ?
N52 C79 C78 113(3) . . ?
C84 C83 N61 104(3) . . ?
C83 C84 N62 109(2) . . ?
N63 C86 C90 114(2) . . ?
C86 C90 N62 105.4(18) . . ?
C112 C111 C116 117(2) . . ?
C112 C111 N5 122(2) . . ?
C116 C111 N5 120.1(19) . . ?
C111 C112 C113 121(2) . . ?
C114 C113 C112 124(3) . . ?
C113 C114 N6 125.3(18) . . ?
C113 C114 C115 115(2) . . ?
N6 C114 C115 117.3(16) . . ?
C116 C115 C114 122(2) . . ?
C115 C116 C111 119(2) . . ?
N7 C191 O21 129.6(15) . . ?
N7 C191 C201 117.9(17) . . ?
O21 C191 C201 112.4(16) . . ?
O20 C201 O19 122.3(16) . . ?
O20 C201 C191 124.3(19) . . ?
O19 C201 C191 112.8(16) . . ?
C212 C211 N7 121(2) . . ?
C212 C211 C213 120(2) . . ?
N7 C211 C213 117.7(17) . . ?
C211 C212 C222 118(2) . . ?
C224 C213 C211 121.2(18) . . ?
C222 C221 N8 123.4(16) . 2_557 ?
C222 C221 C224 120(2) . . ?
N8 C221 C224 116.4(17) 2_557 . ?
C221 C222 C212 121.7(19) . . ?
C213 C224 C221 118(2) . . ?
C313 C312 N81 107(2) . . ?
C312 C313 N82 101(2) . . ?
N81 C315 C316 95(3) . . ?
N83 C316 C315 99(3) . . ?
C415 C413 N72 109(2) . . ?
C413 C415 N73 116(2) . . ?
C419 C417 N73 123(3) . . ?
C417 C419 N71 117(4) . . ?
C67 C661 N43 111(2) . . ?

loop_
_geom_bond_atom_site_label_1
_geom_bond_atom_site_label_2
_geom_bond_distance
_geom_bond_site_symmetry_2
_geom_bond_publ_flag
Cl1 O1D 1.35(2) . ?
Cl1 O1C 1.384(19) . ?
Cl1 O1A 1.43(2) . ?
Cl1 O1B 1.49(3) . ?
Cl2 O2C 1.37(5) . ?
Cl2 O2D 1.42(4) . ?
Cl2 O2A 1.44(3) . ?
Cl2 O2B 1.52(4) . ?
Cl3 O3A 1.38(3) . ?
Cl3 O3B 1.32(3) . ?
Cl3 O3C 1.41(3) . ?
Cl3 O3D 1.49(4) . ?
Cl4 O4D 1.34(3) . ?
Cl4 O4A 1.39(3) . ?
Cl4 O4C 1.45(5) . ?
Cl4 O4B 1.48(3) . ?
Cl5 O5D 1.31(2) . ?
Cl5 O5A 1.39(2) . ?
Cl5 O5B 1.41(3) . ?
Cl5 O5C 1.51(3) . ?
Cl6 O6A 1.33(3) . ?
Cl6 O6D 1.45(3) . ?
Cl6 O6B 1.56(4) . ?
Cl6 O6C 1.63(4) . ?
Cl7 O7C 1.37(3) . ?
Cl7 O7B 1.33(3) . ?
Cl7 O7A 1.47(3) . ?
Cl7 O7D 1.47(3) . ?
Cl8 O8D 1.35(2) . ?
Cl8 O8A 1.35(2) . ?
Cl8 O8B 1.41(2) . ?
Cl8 O8C 1.56(3) . ?
Cu1 O3 1.948(4) . ?
Cu1 N2 1.970(5) . ?
Cu1 N1 1.977(8) . ?
Cu1 O6 1.980(5) . ?
Cu2 O12 1.954(2) . ?
Cu2 N3 1.976(5) . ?
Cu2 N4 1.990(4) . ?
Cu2 O9 1.988(3) . ?
Cu3 O1 1.935(3) . ?
Cu3 N12 1.935(3) . ?
Cu3 N11 2.060(5) . ?
Cu3 N13 2.076(5) . ?
Cu3 O2 2.240(5) . ?
Cu4 O4 1.968(4) . ?
Cu4 N22 2.047(9) . ?
Cu4 N21 2.071(9) . ?
Cu4 N23 2.142(9) . ?
Cu4 O5 2.223(4) . ?
Cu5 O10 1.928(3) . ?
Cu5 N43 1.924(5) . ?
Cu5 N42 2.004(4) . ?
Cu5 N41 2.044(8) . ?
Cu5 O11 2.232(5) . ?
Cu6 O7 1.940(3) . ?
Cu6 N32 1.961(9) . ?
Cu6 N33 2.000(7) . ?
Cu6 N31 2.034(6) . ?
Cu6 O8 2.257(4) . ?
Cu7 O15 1.918(5) . ?
Cu7 N62 1.975(6) . ?
Cu7 N63 2.045(6) . ?
Cu7 N61 2.055(7) . ?
Cu7 O14 2.211(6) . ?
Cu8 O13 1.923(4) . ?
Cu8 N6 1.944(7) 2_665 ?
Cu8 N5 1.968(7) . ?
Cu8 O18 1.997(3) . ?
Cu9 O16 1.988(4) . ?
Cu9 N52 2.006(7) . ?
Cu9 N53 2.045(7) . ?
Cu9 N51 2.134(6) 2_665 ?
Cu9 O17 2.154(9) 2_665 ?
Cu10 N82 1.864(6) . ?
Cu10 O21 1.941(7) . ?
Cu10 N83 1.983(7) . ?
Cu10 N81 2.028(6) . ?
Cu10 O20 2.250(6) . ?
Cu11 O19 1.958(6) . ?
Cu11 N8 1.985(6) . ?
Cu11 N7 2.016(6) . ?
Cu11 O22 2.022(6) . ?
Cu12 O24 1.965(5) . ?
Cu12 N71 2.044(5) . ?
Cu12 N72 2.075(6) . ?
Cu12 N73 2.074(6) . ?
Cu12 O23 2.220(4) . ?
O1 C1 1.264(6) . ?
O2 C2 1.215(6) . ?
O3 C2 1.326(7) . ?
O4 C4 1.237(8) . ?
O5 C3 1.224(5) . ?
O6 C3 1.314(4) . ?
O7 C5 1.348(9) . ?
O8 C6 1.296(9) . ?
O9 C6 1.261(9) . ?
O10 C7 1.299(6) . ?
O11 C8 1.274(8) . ?
O12 C8 1.226(9) . ?
O13 C9 1.245(7) . ?
O14 C9 1.365(7) . ?
O15 C10 1.294(6) . ?
O16 C11 1.244(7) . ?
O17 C12 1.331(9) . ?
O17 Cu9 2.154(9) 2_665 ?
O18 C12 1.175(6) . ?
O19 C201 1.355(6) . ?
O20 C201 1.265(7) . ?
O21 C191 1.293(6) . ?
O22 C20 1.294(8) . ?
O23 C20 1.172(7) . ?
O24 C19 1.309(9) . ?
N1 C1 1.275(7) . ?
N1 C21 1.451(6) . ?
N2 C4 1.324(7) . ?
N2 C13 1.441(6) . ?
N3 C7 1.383(6) . ?
N3 C16 1.432(9) . ?
N4 C5 1.324(7) . ?
N4 C24 1.397(7) . ?
N5 C10 1.284(6) . ?
N5 C111 1.504(6) . ?
N6 C11 1.365(6) . ?
N6 C114 1.450(8) . ?
N6 Cu8 1.944(7) 2_665 ?
N7 C191 1.285(6) . ?
N7 C211 1.424(7) . ?
N8 C19 1.295(7) . ?
N8 C221 1.393(5) 2_557 ?
N11 C37 1.453(6) . ?
N11 C32 1.503(7) . ?
N11 C31 1.564(7) . ?
N12 C39 1.455(7) . ?
N12 C36 1.524(7) . ?
N12 C38 1.555(7) . ?
N13 C34 1.414(6) . ?
N13 C33 1.444(6) . ?
N13 C35 1.462(7) . ?
N21 C47 1.436(6) . ?
N21 C42 1.516(7) . ?
N21 C43 1.554(7) . ?
N22 C41 1.455(6) . ?
N22 C49 1.454(7) . ?
N22 C48 1.495(7) . ?
N23 C44 1.344(6) . ?
N23 C45 1.485(6) . ?
N23 C46 1.554(6) . ?
N31 C58 1.535(7) . ?
N31 C57 1.474(7) . ?
N31 C56 1.485(8) . ?
N32 C53 1.456(7) . ?
N32 C54 1.524(8) . ?
N32 C55 1.535(7) . ?
N33 C52 1.484(6) . ?
N33 C60 1.534(4) . ?
N33 C59 1.495(5) . ?
N41 C69 1.504(5) . ?
N41 C62 1.506(7) . ?
N41 C63 1.535(7) . ?
N42 C68 1.475(7) . ?
N42 C64 1.484(6) . ?
N42 C67 1.484(4) . ?
N43 C65 1.485(6) . ?
N43 C661 1.486(7) . ?
N43 C662 1.386(7) . ?
N51 C71 1.394(5) . ?
N51 C72 1.436(7) . ?
N51 C77 1.517(8) . ?
N51 Cu9 2.131(4) 2_665 ?
N52 C79 1.414(7) . ?
N52 C70 1.524(9) . ?
N52 C73 1.542(8) . ?
N53 C75 1.473(8) . ?
N53 C76 1.48(3) . ?
N53 C78 1.48(4) . ?
N61 C82 1.46(3) . ?
N61 C83 1.46(3) . ?
N61 C81 1.56(3) . ?
N62 C89 1.49(4) . ?
N62 C84 1.52(3) . ?
N62 C90 1.61(3) . ?
N63 C88 1.30(3) . ?
N63 C86 1.40(3) . ?
N63 C87 1.57(3) . ?
N71 C412 1.44(2) . ?
N71 C419 1.54(4) . ?
N71 C418 1.53(5) . ?
N72 C416 1.47(3) . ?
N72 C411 1.59(3) . ?
N72 C413 1.64(4) . ?
N73 C414 1.33(4) . ?
N73 C415 1.48(3) . ?
N73 C417 1.54(4) . ?
N81 C315 1.49(3) . ?
N81 C312 1.52(3) . ?
N81 C311 1.56(3) . ?
N82 C318 1.55(3) . ?
N82 C319 1.61(3) . ?
N82 C313 1.65(4) . ?
N83 C317 1.54(4) . ?
N83 C316 1.59(5) . ?
N83 C320 1.62(3) . ?
C1 C2 1.59(3) . ?
C3 C4 1.59(2) . ?
C5 C6 1.46(3) . ?
C7 C8 1.48(3) . ?
C9 C10 1.44(3) . ?
C11 C12 1.53(3) 2_665 ?
C12 C11 1.53(3) 2_665 ?
C13 C14 1.32(3) . ?
C13 C18 1.37(3) . ?
C14 C15 1.44(3) . ?
C15 C16 1.34(3) . ?
C16 C17 1.33(2) . ?
C17 C18 1.41(2) . ?
C19 C20 1.60(2) . ?
C21 C26 1.33(3) . ?
C21 C22 1.40(3) . ?
C22 C23 1.40(3) . ?
C23 C24 1.26(3) . ?
C24 C25 1.43(3) . ?
C25 C26 1.39(3) . ?
C31 C36 1.47(5) . ?
C32 C35 1.51(4) . ?
C43 C46 1.43(4) . ?
C47 C49 1.63(5) . ?
C52 C53 1.61(4) . ?
C55 C57 1.41(4) . ?
C63 C64 1.37(4) . ?
C67 C661 1.26(5) . ?
C72 C73 1.36(4) 2_665 ?
C73 C72 1.36(4) 2_665 ?
C78 C79 1.48(5) . ?
C83 C84 1.45(4) . ?
C86 C90 1.41(4) . ?
C111 C112 1.33(3) . ?
C111 C116 1.45(4) . ?
C112 C113 1.39(3) . ?
C113 C114 1.30(3) . ?
C114 C115 1.44(3) . ?
C115 C116 1.32(4) . ?
C191 C201 1.53(3) . ?
C211 C212 1.34(3) . ?
C211 C213 1.41(3) . ?
C212 C222 1.45(3) . ?
C213 C224 1.37(3) . ?
C221 C222 1.33(3) . ?
C221 N8 1.39(2) 2_557 ?
C221 C224 1.42(3) . ?
C312 C313 1.52(4) . ?
C315 C316 1.87(6) . ?
C413 C415 1.40(4) . ?
C417 C419 1.29(5) . ?
